data_4513175
loop_
_publ_author_name
'Thangavelu, Sonia G.'
'Butcher, Ray J.'
'Cahill, Christopher L.'

_publ_section_title
;
 Role of N-Donor Sterics on the Coordination Environment and
 Dimensionality of Uranyl Thiophenedicarboxylate Coordination Polymers
;
_journal_issue 7
_journal_name_full 'Crystal Growth &amp; Design'
_journal_page_first 3481
_journal_paper_doi 10.1021/acs.cgd.5b00549
_journal_volume 15
_journal_year 2015
_chemical_formula_moiety 'C20.50 H14.75 N2 O6.38 S U0.75'
_chemical_formula_sum 'C20.5 H14.75 N2 O6.38 S U0.75'
_chemical_formula_weight 601.67
_space_group_crystal_system triclinic
_space_group_IT_number 2
_space_group_name_Hall '-P 1'
_space_group_name_H-M_alt 'P -1'
_symmetry_cell_setting triclinic
_symmetry_Int_Tables_number 2
_symmetry_space_group_name_Hall '-P 1'
_symmetry_space_group_name_H-M 'P -1'
_atom_sites_solution_hydrogens geom
_audit_creation_method SHELXL-2013
_cell_angle_alpha 81.5760(10)
_cell_angle_beta 77.9450(10)
_cell_angle_gamma 78.0470(10)
_cell_formula_units_Z 8
_cell_length_a 11.4282(11)
_cell_length_b 20.119(2)
_cell_length_c 20.412(2)
_cell_measurement_reflns_used 23908
_cell_measurement_temperature 100(2)
_cell_measurement_theta_max 30.091
_cell_measurement_theta_min 1.853
_cell_volume 4464.0(8)
_computing_cell_refinement 'SAINT, Bruker-AXS'
_computing_data_collection 'APEX, Bruker-AXS'
_computing_data_reduction 'SHELXS-2013, (Sheldrick, 2013)'
_computing_molecular_graphics 'SHELXL-2013 (Sheldrick, 2013)'
_computing_publication_material 'WINGX (Farrugia, 2013)'
_computing_structure_refinement 'SHELXL-2013 (Sheldrick, 2013)'
_computing_structure_solution 'SHELXS-2013 (Sheldrick, 2013)'
_diffrn_ambient_temperature 100(2)
_diffrn_measured_fraction_theta_full 0.998
_diffrn_measured_fraction_theta_max 0.910
_diffrn_measurement_device_type 'Bruker APEX CCD'
_diffrn_measurement_method 'omega and phi scans'
_diffrn_radiation_type MoK\a
_diffrn_radiation_wavelength 0.71073
_diffrn_reflns_av_R_equivalents 0.0668
_diffrn_reflns_av_unetI/netI 0.0984
_diffrn_reflns_Laue_measured_fraction_full 0.998
_diffrn_reflns_Laue_measured_fraction_max 0.910
_diffrn_reflns_limit_h_max 15
_diffrn_reflns_limit_h_min -15
_diffrn_reflns_limit_k_max 27
_diffrn_reflns_limit_k_min -27
_diffrn_reflns_limit_l_max 28
_diffrn_reflns_limit_l_min -28
_diffrn_reflns_number 63325
_diffrn_reflns_point_group_measured_fraction_full 0.998
_diffrn_reflns_point_group_measured_fraction_max 0.910
_diffrn_reflns_theta_full 25.500
_diffrn_reflns_theta_max 30.091
_diffrn_reflns_theta_min 1.853
_diffrn_source 'fine-focus sealed tube'
_diffrn_source_type 'Bruker APEX CCD'
_exptl_absorpt_coefficient_mu 5.600
_exptl_absorpt_correction_T_max 0.497
_exptl_absorpt_correction_T_min 0.398
_exptl_absorpt_correction_type multi-scan
_exptl_absorpt_process_details 'SADABS, G. Sheldrick (1999)'
_exptl_crystal_colour yellow
_exptl_crystal_density_diffrn 1.791
_exptl_crystal_density_meas ?
_exptl_crystal_description block
_exptl_crystal_F_000 2302
_exptl_crystal_size_max 0.202
_exptl_crystal_size_mid 0.176
_exptl_crystal_size_min 0.145
_refine_diff_density_max 1.835
_refine_diff_density_min -1.642
_refine_diff_density_rms 0.173
_refine_ls_extinction_method none
_refine_ls_goodness_of_fit_ref 1.042
_refine_ls_hydrogen_treatment constr
_refine_ls_matrix_type full
_refine_ls_number_parameters 1015
_refine_ls_number_reflns 23908
_refine_ls_number_restraints 427
_refine_ls_restrained_S_all 1.043
_refine_ls_R_factor_all 0.1325
_refine_ls_R_factor_gt 0.0577
_refine_ls_shift/su_max 0.006
_refine_ls_shift/su_mean 0.000
_refine_ls_structure_factor_coef Fsqd
_refine_ls_weighting_details 'w=1/[\s^2^(Fo^2^)+(0.0752P)^2^+2.7587P] where P=(Fo^2^+2Fc^2^)/3'
_refine_ls_weighting_scheme calc
_refine_ls_wR_factor_gt 0.1403
_refine_ls_wR_factor_ref 0.1695
_reflns_Friedel_coverage 0.000
_reflns_number_gt 12573
_reflns_number_total 23908
_reflns_threshold_expression 'I > 2\s(I)'
_cod_data_source_file cg5b00549_si_002.cif
_cod_data_source_block compound6
_cod_depositor_comments
;
The following automatic conversions were performed:

'_exptl_crystal_density_meas' value 'not measured' was changed to '?'
- the value is perceived as not measured.

Automatic conversion script
Id: cif_fix_values 3271 2015-04-21 07:52:19Z andrius 

 Adding full bibliography for 4513170--4513176.cif.
;
_cod_original_cell_volume 4463.9(8)
_cod_original_formula_sum 'C20.50 H14.75 N2 O6.38 S U0.75'
_cod_database_code 4513175
_shelx_space_group_comment
;
The symmetry employed for this shelxl refinement is uniquely defined
by the following loop, which should always be used as a source of
symmetry information in preference to the above space-group names.
They are only intended as comments.
;
_shelx_estimated_absorpt_t_min 0.398
_shelx_estimated_absorpt_t_max 0.497
_shelxl_version_number 2013-4

loop_
_space_group_symop_operation_xyz
'x, y, z'
'-x, -y, -z'

loop_
_atom_site_label
_atom_site_type_symbol
_atom_site_fract_x
_atom_site_fract_y
_atom_site_fract_z
_atom_site_U_iso_or_equiv
_atom_site_adp_type
_atom_site_occupancy
_atom_site_site_symmetry_order
_atom_site_calc_flag
_atom_site_refinement_flags_posn
_atom_site_refinement_flags_adp
_atom_site_refinement_flags_occupancy
_atom_site_disorder_assembly
_atom_site_disorder_group
U1 U -0.62889(3) 0.83012(2) 0.01908(2) 0.06294(9) Uani 1 1 d . . . . .
U2 U 0.11511(2) 0.55712(2) 0.20878(2) 0.04507(7) Uani 1 1 d . . . . .
U3 U 0.11380(2) 0.79292(2) 0.65305(2) 0.04048(7) Uani 1 1 d . . . . .
S1 S -0.85922(17) 1.02631(10) 0.17424(9) 0.0539(5) Uani 1 1 d . . . . .
S2 S -0.24583(18) 0.67385(10) 0.09301(9) 0.0562(5) Uani 1 1 d . . . . .
S3 S 0.12613(16) 0.67084(10) 0.43005(9) 0.0465(5) Uani 1 1 d . . . . .
S4 S 0.49283(16) 0.38136(10) 0.27933(9) 0.0512(5) Uani 1 1 d . . . . .
O1 O -0.5321(6) 0.8813(4) -0.0368(3) 0.088(2) Uani 1 1 d . . . . .
O2 O -0.7250(6) 0.7787(4) 0.0735(3) 0.094(2) Uani 1 1 d . . . . .
O3 O -0.7471(5) 0.9293(3) 0.0738(3) 0.0803(18) Uani 1 1 d . . . . .
O4 O -0.5931(6) 0.8793(3) 0.1173(3) 0.112(2) Uani 1 1 d . . . . .
O5 O -0.4528(6) 0.7655(3) 0.0633(3) 0.105(2) Uani 1 1 d . . . . .
O6 O -0.4851(5) 0.7239(3) -0.0236(3) 0.0655(16) Uani 1 1 d . . . . .
O7 O -0.6951(5) 0.8000(3) -0.0763(3) 0.0757(17) Uani 1 1 d . . . . .
O8 O -0.7998(5) 0.8896(3) -0.0329(3) 0.0797(18) Uani 1 1 d . . . . .
O9 O -1.0296(4) 1.1328(3) 0.2561(2) 0.0581(14) Uani 1 1 d . . . . .
O10 O -0.9174(4) 1.1276(3) 0.3310(3) 0.0691(15) Uani 1 1 d . . . . .
O11 O 0.2039(5) 0.6161(3) 0.1640(3) 0.0687(17) Uani 1 1 d . . . . .
O12 O 0.0250(5) 0.5000(3) 0.2531(3) 0.0691(17) Uani 1 1 d . . . . .
O13 O 0.0496(5) 0.5391(3) 0.1020(2) 0.0559(14) Uani 1 1 d . . . . .
O14 O -0.0531(5) 0.6202(3) 0.1612(3) 0.0792(17) Uani 1 1 d . . . . .
O15 O -0.0133(5) 0.6477(3) 0.2779(3) 0.0838(19) Uani 1 1 d . . . . .
O16 O 0.1448(5) 0.5900(3) 0.3162(3) 0.0645(16) Uani 1 1 d . . . . .
O17 O 0.2915(5) 0.4892(3) 0.2525(3) 0.0624(15) Uani 1 1 d . . . . .
O18 O 0.2629(5) 0.4613(3) 0.1578(2) 0.0561(14) Uani 1 1 d . . . . .
O19 O -0.0090(5) 0.7968(3) 0.5672(3) 0.0665(16) Uani 1 1 d . . . . .
O20 O 0.1653(4) 0.7271(2) 0.5525(2) 0.0458(12) Uani 1 1 d . . . . .
O21 O 0.1872(5) 0.8572(3) 0.6052(3) 0.0656(16) Uani 1 1 d . . . . .
O22 O 0.0417(5) 0.7295(3) 0.6993(2) 0.0534(14) Uani 1 1 d . . . . .
O23 O 0.6935(5) 0.2906(3) 0.3436(3) 0.0589(15) Uani 1 1 d . . . . .
O24 O 0.7554(5) 0.2229(3) 0.2634(3) 0.0666(16) Uani 1 1 d . . . . .
C1 C -0.6894(8) 0.9238(5) 0.1197(4) 0.077(3) Uani 1 1 d . . . . .
C2 C -0.7274(7) 0.9695(4) 0.1722(4) 0.060(2) Uani 1 1 d . . . . .
C3 C -0.6730(8) 0.9717(5) 0.2253(4) 0.080(3) Uani 1 1 d . . . . .
H3A H -0.6004 0.9419 0.2339 0.096 Uiso 1 1 calc R U . . .
C4 C -0.7369(7) 1.0229(4) 0.2652(4) 0.068(2) Uani 1 1 d . . . . .
H4A H -0.7097 1.0336 0.3027 0.082 Uiso 1 1 calc R U . . .
C5 C -0.8391(6) 1.0550(4) 0.2457(3) 0.0471(19) Uani 1 1 d . . . . .
C6 C -0.9344(6) 1.1076(4) 0.2794(4) 0.0491(19) Uani 1 1 d . . . . .
C7 C -0.4231(7) 0.7210(4) 0.0214(4) 0.061(2) Uani 1 1 d . . . . .
C8 C -0.3145(7) 0.6696(4) 0.0280(3) 0.0500(19) Uani 1 1 d . . . . .
C9 C -0.2553(6) 0.6175(4) -0.0096(3) 0.0442(18) Uani 1 1 d . . . . .
H9A H -0.2821 0.6067 -0.0471 0.053 Uiso 1 1 calc R U . . .
C10 C -0.1499(6) 0.5819(4) 0.0141(3) 0.0460(19) Uani 1 1 d . . . . .
H10A H -0.0965 0.5447 -0.0065 0.055 Uiso 1 1 calc R U . . .
C11 C -0.1324(6) 0.6062(3) 0.0694(3) 0.0442(18) Uani 1 1 d . . . . .
C12 C -0.0400(6) 0.5864(4) 0.1123(4) 0.0504(19) Uani 1 1 d . . . . .
C13 C -0.7826(7) 0.8478(4) -0.0761(4) 0.061(2) Uani 1 1 d . . . . .
C14 C -0.8605(7) 0.8597(5) -0.1251(4) 0.070(3) Uani 1 1 d . . . . .
H14A H -0.9388 0.8465 -0.1041 0.105 Uiso 1 1 calc R U . . .
H14B H -0.8221 0.8324 -0.1626 0.105 Uiso 1 1 calc R U . . .
H14C H -0.8737 0.9082 -0.1422 0.105 Uiso 1 1 calc R U . . .
C15 C 0.0536(8) 0.6363(5) 0.3207(4) 0.067(2) Uani 1 1 d . . . . .
C16 C 0.0248(6) 0.6781(4) 0.3782(3) 0.0495(19) Uani 1 1 d . . . . .
C17 C -0.0763(8) 0.7234(5) 0.3961(5) 0.088(3) Uani 1 1 d . . . . .
H17A H -0.1433 0.7340 0.3732 0.106 Uiso 1 1 calc R U . . .
C18 C -0.0703(7) 0.7533(5) 0.4533(4) 0.080(3) Uani 1 1 d . . . . .
H18A H -0.1338 0.7866 0.4735 0.095 Uiso 1 1 calc R U . . .
C19 C 0.0328(6) 0.7301(3) 0.4760(3) 0.0410(17) Uani 1 1 d . . . . .
C20 C 0.0664(6) 0.7526(4) 0.5351(3) 0.0423(17) Uani 1 1 d . . . . .
C21 C 0.3238(7) 0.4513(4) 0.2053(4) 0.050(2) Uani 1 1 d . . . . .
C22 C 0.4250(6) 0.3945(4) 0.2100(3) 0.0446(18) Uani 1 1 d . . . . .
C23 C 0.4801(6) 0.3468(4) 0.1663(4) 0.0493(19) Uani 1 1 d . . . . .
H23A H 0.4552 0.3460 0.1249 0.059 Uiso 1 1 calc R U . . .
C24 C 0.5749(6) 0.3000(4) 0.1877(4) 0.0494(19) Uani 1 1 d . . . . .
H24A H 0.6214 0.2635 0.1634 0.059 Uiso 1 1 calc R U . . .
C25 C 0.5932(6) 0.3133(3) 0.2488(4) 0.0451(18) Uani 1 1 d . . . . .
C26 C 0.6879(7) 0.2724(4) 0.2877(4) 0.053(2) Uani 1 1 d . . . . .
N1A N 0.4340(4) 0.8805(2) 0.3768(2) 0.090(3) Uani 1 1 d DG . . . .
C1A C 0.3590(4) 0.8344(3) 0.4081(3) 0.088(3) Uani 1 1 d DG . . . .
C2A C 0.4068(5) 0.7740(3) 0.4437(3) 0.095(4) Uani 1 1 d DG . . . .
H2AA H 0.3555 0.7425 0.4651 0.113 Uiso 1 1 calc R U . . .
C3A C 0.5294(6) 0.7598(2) 0.4480(3) 0.089(3) Uani 1 1 d DG . . . .
C4A C 0.6044(4) 0.8060(3) 0.4167(3) 0.066(2) Uani 1 1 d DG . . . .
H4AA H 0.6882 0.7963 0.4196 0.079 Uiso 1 1 calc R U . . .
C5A C 0.5567(4) 0.8664(2) 0.3811(3) 0.054(2) Uani 1 1 d DG . . . .
N2A N 0.5806(3) 0.9728(2) 0.3153(2) 0.083(2) Uani 1 1 d DG . . . .
C6A C 0.6307(4) 0.9133(2) 0.3511(3) 0.063(2) Uani 1 1 d DG . . . .
C7A C 0.7511(5) 0.9033(3) 0.3594(3) 0.065(2) Uani 1 1 d DG . . . .
H7AA H 0.7854 0.8626 0.3839 0.078 Uiso 1 1 calc R U . . .
C8A C 0.8213(4) 0.9528(3) 0.3318(3) 0.087(3) Uani 1 1 d DG . . . .
C9A C 0.7712(5) 1.0123(3) 0.2959(3) 0.083(3) Uani 1 1 d DG . . . .
H9AA H 0.8191 1.0462 0.2771 0.099 Uiso 1 1 calc R U . . .
C10A C 0.6508(5) 1.0223(2) 0.2877(3) 0.081(3) Uani 1 1 d DG . . . .
C11A C 0.2245(8) 0.8539(8) 0.4069(9) 0.170(7) Uani 1 1 d D . . . .
H11A H 0.2075 0.8995 0.3825 0.255 Uiso 1 1 calc R U . . .
H11B H 0.1787 0.8542 0.4532 0.255 Uiso 1 1 calc R U . . .
H11C H 0.2001 0.8207 0.3842 0.255 Uiso 1 1 calc R U . . .
C12A C 0.5799(12) 0.6961(5) 0.4876(7) 0.149(6) Uani 1 1 d D . . . .
H12A H 0.6101 0.7079 0.5252 0.223 Uiso 1 1 calc R U . . .
H12B H 0.6469 0.6695 0.4585 0.223 Uiso 1 1 calc R U . . .
H12C H 0.5158 0.6690 0.5053 0.223 Uiso 1 1 calc R U . . .
C13A C 0.9535(8) 0.9398(7) 0.3417(7) 0.140(6) Uani 1 1 d D . . . .
H13A H 0.9964 0.9736 0.3122 0.210 Uiso 1 1 calc R U . . .
H13B H 0.9935 0.8938 0.3307 0.210 Uiso 1 1 calc R U . . .
H13C H 0.9553 0.9438 0.3888 0.210 Uiso 1 1 calc R U . . .
C14A C 0.5940(10) 1.0820(5) 0.2464(7) 0.140(6) Uani 1 1 d D . . . .
H14D H 0.5849 1.1234 0.2685 0.210 Uiso 1 1 calc R U . . .
H14E H 0.5137 1.0754 0.2416 0.210 Uiso 1 1 calc R U . . .
H14F H 0.6456 1.0869 0.2018 0.210 Uiso 1 1 calc R U . . .
N1B N -0.0614(5) 0.7452(3) 0.9372(3) 0.110(3) Uani 1 1 d DG . . . .
C1B C -0.1614(5) 0.7983(3) 0.9407(3) 0.115(4) Uani 1 1 d DG . . . .
C2B C -0.2377(5) 0.8081(3) 0.8940(4) 0.121(5) Uani 1 1 d DG . . . .
H2BA H -0.3060 0.8443 0.8964 0.145 Uiso 1 1 calc R U . . .
C3B C -0.2141(6) 0.7648(4) 0.8437(3) 0.113(4) Uani 1 1 d DG . . . .
C4B C -0.1142(7) 0.7118(4) 0.8402(3) 0.098(4) Uani 1 1 d DG . . . .
H4BA H -0.0981 0.6822 0.8058 0.118 Uiso 1 1 calc R U . . .
C5B C -0.0378(5) 0.7020(3) 0.8869(3) 0.089(3) Uani 1 1 d DG . . . .
N2B N 0.1305(5) 0.6523(3) 0.9377(2) 0.103(3) Uani 1 1 d DG . . . .
C6B C 0.0666(5) 0.6537(3) 0.8864(3) 0.090(4) Uani 1 1 d DG . . . .
C7B C 0.1089(7) 0.6075(4) 0.8386(3) 0.100(4) Uani 1 1 d DG . . . .
H7BA H 0.0652 0.6085 0.8036 0.120 Uiso 1 1 calc R U . . .
C8B C 0.2152(7) 0.5599(3) 0.8421(3) 0.098(4) Uani 1 1 d DG . . . .
C9B C 0.2792(5) 0.5585(3) 0.8933(4) 0.112(4) Uani 1 1 d DG . . . .
H9BA H 0.3518 0.5260 0.8957 0.135 Uiso 1 1 calc R U . . .
C10B C 0.2368(5) 0.6047(3) 0.9411(3) 0.107(4) Uani 1 1 d DG . . . .
C11B C -0.1795(13) 0.8437(6) 0.9961(6) 0.143(5) Uiso 1 1 d D . . . .
H11D H -0.1445 0.8177 1.0342 0.214 Uiso 1 1 calc R U . . .
H11E H -0.2667 0.8599 1.0111 0.214 Uiso 1 1 calc R U . . .
H11F H -0.1390 0.8829 0.9791 0.214 Uiso 1 1 calc R U . . .
C12B C -0.2940(10) 0.7771(7) 0.7920(6) 0.138(5) Uiso 1 1 d D . . . .
H12D H -0.2698 0.7399 0.7630 0.207 Uiso 1 1 calc R U . . .
H12E H -0.2856 0.8206 0.7646 0.207 Uiso 1 1 calc R U . . .
H12F H -0.3789 0.7787 0.8147 0.207 Uiso 1 1 calc R U . . .
C13B C 0.2626(11) 0.5116(6) 0.7866(5) 0.119(4) Uiso 1 1 d D . . . .
H13D H 0.1977 0.4882 0.7826 0.179 Uiso 1 1 calc R U . . .
H13E H 0.3321 0.4777 0.7984 0.179 Uiso 1 1 calc R U . . .
H13F H 0.2882 0.5381 0.7436 0.179 Uiso 1 1 calc R U . . .
C14B C 0.3041(11) 0.6039(7) 0.9944(6) 0.150(6) Uiso 1 1 d D . . . .
H14G H 0.3642 0.5615 0.9964 0.226 Uiso 1 1 calc R U . . .
H14H H 0.2475 0.6066 1.0377 0.226 Uiso 1 1 calc R U . . .
H14I H 0.3458 0.6432 0.9851 0.226 Uiso 1 1 calc R U . . .
N1C N 0.5038(6) 0.7712(3) 0.2288(3) 0.117(3) Uiso 1 1 d DG . . . .
C1C C 0.4361(6) 0.7203(4) 0.2556(4) 0.187(8) Uiso 1 1 d DG . . . .
C2C C 0.4883(9) 0.6612(4) 0.2912(5) 0.165(6) Uiso 1 1 d DG . . . .
H2CA H 0.4421 0.6264 0.3095 0.198 Uiso 1 1 calc R U . . .
C3C C 0.6081(10) 0.6529(4) 0.2998(5) 0.195(8) Uiso 1 1 d DG . . . .
C4C C 0.6758(7) 0.7038(5) 0.2730(5) 0.173(7) Uiso 1 1 d DG . . . .
H4CA H 0.7576 0.6981 0.2789 0.208 Uiso 1 1 calc R U . . .
C5C C 0.6236(6) 0.7629(4) 0.2375(4) 0.108(4) Uiso 1 1 d DG . . . .
N2C N 0.6431(5) 0.8640(3) 0.1708(3) 0.102(3) Uiso 1 1 d DG . . . .
C6C C 0.6934(6) 0.8051(3) 0.2074(4) 0.103(4) Uiso 1 1 d DG . . . .
C7C C 0.8142(7) 0.7951(4) 0.2147(4) 0.126(5) Uiso 1 1 d DG . . . .
H7CA H 0.8486 0.7548 0.2397 0.151 Uiso 1 1 calc R U . . .
C8C C 0.8848(5) 0.8440(5) 0.1853(5) 0.164(6) Uiso 1 1 d DG . . . .
C9C C 0.8346(7) 0.9029(4) 0.1487(5) 0.126(5) Uiso 1 1 d DG . . . .
H9CA H 0.8828 0.9363 0.1286 0.151 Uiso 1 1 calc R U . . .
C10C C 0.7137(7) 0.9129(3) 0.1414(4) 0.156(6) Uiso 1 1 d DG . . . .
C11C C 0.3068(11) 0.7462(11) 0.2423(11) 0.268(12) Uiso 1 1 d D . . . .
H11G H 0.2504 0.7212 0.2745 0.401 Uiso 1 1 calc R U . . .
H11H H 0.3036 0.7389 0.1963 0.401 Uiso 1 1 calc R U . . .
H11I H 0.2833 0.7951 0.2476 0.401 Uiso 1 1 calc R U . . .
C12C C 0.6719(19) 0.5944(10) 0.3440(11) 0.40(2) Uiso 1 1 d D . . . .
H12G H 0.6620 0.6078 0.3894 0.597 Uiso 1 1 calc R U . . .
H12H H 0.7587 0.5841 0.3244 0.597 Uiso 1 1 calc R U . . .
H12I H 0.6358 0.5537 0.3465 0.597 Uiso 1 1 calc R U . . .
C13C C 1.0210(11) 0.8231(12) 0.1943(13) 0.339(16) Uiso 1 1 d D . . . .
H13G H 1.0245 0.8046 0.2411 0.508 Uiso 1 1 calc R U . . .
H13H H 1.0601 0.8633 0.1829 0.508 Uiso 1 1 calc R U . . .
H13I H 1.0637 0.7883 0.1644 0.508 Uiso 1 1 calc R U . . .
C14C C 0.6516(14) 0.9679(7) 0.1013(8) 0.211(9) Uiso 1 1 d D . . . .
H14J H 0.5740 0.9875 0.1283 0.316 Uiso 1 1 calc R U . . .
H14K H 0.6364 0.9506 0.0620 0.316 Uiso 1 1 calc R U . . .
H14L H 0.7020 1.0031 0.0863 0.316 Uiso 1 1 calc R U . . .
N1D N -0.0336(6) 0.5505(4) 0.5617(4) 0.066(4) Uiso 0.5 1 d DG . P A -1
C1D C -0.0104(8) 0.5896(6) 0.6067(5) 0.085(7) Uiso 0.5 1 d DG . P A -1
C2D C 0.1089(9) 0.5909(7) 0.6110(6) 0.068(5) Uiso 0.5 1 d DG . P A -1
C3D C 0.2050(7) 0.5530(7) 0.5704(6) 0.072(6) Uiso 0.5 1 d DG . P A -1
C4D C 0.1818(7) 0.5139(7) 0.5254(6) 0.092(7) Uiso 0.5 1 d DG . P A -1
C5D C 0.0625(7) 0.5126(6) 0.5211(5) 0.081(7) Uiso 0.5 1 d DG . P A -1
N2D N -0.0925(7) 0.4831(4) 0.4755(4) 0.083(5) Uani 0.5 1 d DG . P A .
C6D C 0.0303(8) 0.4752(4) 0.4780(5) 0.072(6) Uani 0.5 1 d DG . P . .
C7D C 0.1161(7) 0.4322(5) 0.4368(6) 0.098(7) Uani 0.5 1 d DG . P A .
C8D C 0.0792(9) 0.3972(5) 0.3932(5) 0.075(6) Uani 0.5 1 d DG . P . .
C9D C -0.0436(10) 0.4051(5) 0.3908(5) 0.063(5) Uani 0.5 1 d DG . P A .
C10D C -0.1295(7) 0.4480(5) 0.4319(5) 0.094(7) Uani 0.5 1 d DG . P . .
C11D C -0.1214(13) 0.6310(10) 0.6471(9) 0.084(7) Uani 0.5 1 d D . P . .
C12D C 0.3307(10) 0.5665(10) 0.5660(13) 0.110(9) Uani 0.5 1 d D . P . .
C13D C 0.1802(17) 0.3517(11) 0.3474(11) 0.137(12) Uani 0.5 1 d D . P A .
C14D C -0.2611(11) 0.4503(15) 0.4396(15) 0.193(16) Uani 0.5 1 d D . P A .
N1E N -0.4918(6) 0.8994(4) 0.5623(4) 0.096(6) Uani 0.5 1 d DG . P B -1
C1E C -0.3962(8) 0.8575(4) 0.5888(6) 0.090(7) Uani 0.5 1 d DG . P B -1
C2E C -0.2830(8) 0.8768(6) 0.5767(7) 0.093(8) Uani 0.5 1 d DG . P B -1
C3E C -0.2654(7) 0.9380(6) 0.5382(7) 0.083(7) Uani 0.5 1 d DG . P B -1
C4E C -0.3611(9) 0.9800(5) 0.5117(6) 0.059(5) Uani 0.5 1 d DG . P B -1
C5E C -0.4743(8) 0.9607(4) 0.5237(5) 0.037(4) Uani 0.5 1 d DG . P B -1
N2E N -0.6763(7) 0.9955(4) 0.4966(4) 0.111(7) Uani 0.5 1 d DG . P B -1
C6E C -0.5591(6) 1.0069(4) 0.4928(4) 0.063(5) Uani 0.5 1 d DG . P B -1
C7E C -0.5252(7) 1.0669(4) 0.4585(5) 0.034(3) Uani 0.5 1 d DG U P B -1
C8E C -0.6084(9) 1.1155(4) 0.4280(6) 0.069(5) Uani 0.5 1 d DG U P B -1
C9E C -0.7256(9) 1.1041(5) 0.4318(6) 0.068(6) Uani 0.5 1 d DG . P B -1
C10E C -0.7596(6) 1.0441(4) 0.4661(5) 0.079(7) Uani 0.5 1 d DG . P B -1
C11E C -0.4167(18) 0.7871(7) 0.6237(14) 0.139(12) Uani 0.5 1 d D . P B -1
C12E C -0.1499(13) 0.9656(11) 0.5312(14) 0.145(13) Uani 0.5 1 d D . P B -1
C13E C -0.5620(18) 1.1804(7) 0.3887(14) 0.136(12) Uani 0.5 1 d D . P B -1
C14E C -0.8823(11) 1.0286(11) 0.4745(16) 0.119(11) Uani 0.5 1 d D . P B -1
O1W O 0.3277(17) 0.5068(8) 0.3879(7) 0.429(9) Uani 1 1 d . . . . .
O2W O -0.9376(15) 0.7377(8) 0.0546(8) 0.117(5) Uani 0.5 1 d . . P . .

loop_
_atom_site_aniso_label
_atom_site_aniso_U_11
_atom_site_aniso_U_22
_atom_site_aniso_U_33
_atom_site_aniso_U_23
_atom_site_aniso_U_13
_atom_site_aniso_U_12
U1 0.05834(17) 0.07210(19) 0.05444(15) -0.03073(14) -0.03272(12) 0.03624(14)
U2 0.04263(14) 0.05115(16) 0.04231(13) -0.01495(11) -0.02347(10) 0.01215(12)
U3 0.03376(12) 0.04541(14) 0.04433(13) -0.01662(11) -0.01949(10) 0.00875(11)
S1 0.0470(10) 0.0600(12) 0.0558(10) -0.0241(9) -0.0275(8) 0.0182(9)
S2 0.0587(11) 0.0600(11) 0.0498(9) -0.0258(8) -0.0324(8) 0.0259(9)
S3 0.0436(9) 0.0558(11) 0.0412(9) -0.0138(8) -0.0201(7) 0.0065(8)
S4 0.0450(9) 0.0595(11) 0.0510(9) -0.0211(8) -0.0266(7) 0.0149(8)
O1 0.078(4) 0.097(5) 0.081(4) -0.009(4) -0.002(4) -0.012(4)
O2 0.092(5) 0.097(5) 0.072(4) -0.001(4) -0.006(4) 0.015(4)
O3 0.068(3) 0.099(4) 0.076(3) -0.055(3) -0.047(3) 0.047(3)
O4 0.114(4) 0.115(5) 0.096(4) -0.066(3) -0.071(3) 0.090(4)
O5 0.104(4) 0.117(4) 0.094(4) -0.074(3) -0.067(3) 0.075(3)
O6 0.062(3) 0.075(4) 0.061(3) -0.033(3) -0.041(2) 0.033(3)
O7 0.073(3) 0.082(4) 0.072(3) -0.042(3) -0.044(3) 0.043(3)
O8 0.083(4) 0.081(4) 0.074(3) -0.040(3) -0.051(3) 0.046(3)
O9 0.053(3) 0.067(3) 0.060(3) -0.027(2) -0.040(2) 0.022(2)
O10 0.046(3) 0.090(4) 0.078(3) -0.050(3) -0.042(2) 0.031(3)
O11 0.079(4) 0.057(3) 0.075(4) 0.002(3) -0.023(3) -0.019(3)
O12 0.063(3) 0.083(4) 0.061(3) 0.005(3) -0.015(3) -0.020(3)
O13 0.057(3) 0.057(3) 0.051(3) -0.026(2) -0.027(2) 0.028(2)
O14 0.078(3) 0.089(4) 0.075(3) -0.048(3) -0.058(2) 0.047(3)
O15 0.054(3) 0.131(5) 0.069(3) -0.062(3) -0.034(3) 0.036(3)
O16 0.066(3) 0.071(3) 0.057(3) -0.031(3) -0.034(2) 0.026(3)
O17 0.054(3) 0.068(3) 0.069(3) -0.031(3) -0.039(2) 0.025(3)
O18 0.065(3) 0.053(3) 0.054(3) -0.018(2) -0.033(2) 0.012(3)
O19 0.054(3) 0.079(4) 0.070(3) -0.043(3) -0.034(2) 0.027(3)
O20 0.033(2) 0.061(3) 0.044(3) -0.018(2) -0.015(2) 0.007(2)
O21 0.084(4) 0.048(3) 0.068(4) 0.001(3) -0.019(3) -0.021(3)
O22 0.057(3) 0.061(3) 0.044(3) -0.019(2) -0.007(2) -0.008(3)
O23 0.053(3) 0.065(3) 0.060(3) -0.018(3) -0.034(2) 0.020(3)
O24 0.065(3) 0.058(3) 0.078(3) -0.031(3) -0.043(3) 0.035(3)
C1 0.065(5) 0.084(6) 0.077(5) -0.047(4) -0.039(4) 0.048(4)
C2 0.056(4) 0.068(5) 0.053(4) -0.029(4) -0.024(3) 0.028(4)
C3 0.073(5) 0.094(6) 0.069(5) -0.049(4) -0.046(4) 0.055(4)
C4 0.055(4) 0.080(5) 0.073(5) -0.047(4) -0.040(3) 0.036(4)
C5 0.036(4) 0.063(5) 0.040(4) -0.014(3) -0.015(3) 0.009(3)
C6 0.033(3) 0.068(5) 0.050(4) -0.015(4) -0.022(3) 0.003(3)
C7 0.050(4) 0.078(5) 0.054(4) -0.028(4) -0.030(3) 0.029(4)
C8 0.064(4) 0.042(4) 0.049(4) -0.015(3) -0.042(3) 0.017(3)
C9 0.036(3) 0.051(4) 0.043(4) -0.018(3) -0.017(3) 0.015(3)
C10 0.043(4) 0.049(4) 0.043(4) -0.016(3) -0.015(3) 0.014(3)
C11 0.039(3) 0.043(4) 0.051(4) -0.016(3) -0.022(3) 0.016(3)
C12 0.045(4) 0.052(4) 0.055(4) -0.020(3) -0.026(3) 0.016(3)
C13 0.056(4) 0.071(5) 0.059(4) -0.020(4) -0.034(3) 0.017(4)
C14 0.047(4) 0.103(7) 0.062(5) -0.029(5) -0.027(4) 0.014(4)
C15 0.060(5) 0.072(5) 0.066(5) -0.031(4) -0.025(4) 0.022(4)
C16 0.037(4) 0.071(5) 0.041(4) -0.027(3) -0.012(3) 0.009(3)
C17 0.057(5) 0.093(6) 0.122(7) -0.049(5) -0.060(4) 0.043(4)
C18 0.064(5) 0.120(7) 0.059(4) -0.056(4) -0.044(3) 0.038(5)
C19 0.040(4) 0.047(4) 0.039(3) -0.015(3) -0.012(3) -0.001(3)
C20 0.037(4) 0.044(4) 0.046(4) -0.006(3) -0.018(3) 0.004(3)
C21 0.043(4) 0.053(4) 0.051(4) -0.009(4) -0.021(3) 0.012(3)
C22 0.041(4) 0.050(4) 0.044(4) -0.011(3) -0.023(3) 0.007(3)
C23 0.041(4) 0.052(4) 0.058(4) -0.015(3) -0.026(3) 0.008(3)
C24 0.039(4) 0.053(4) 0.055(4) -0.021(3) -0.021(3) 0.018(3)
C25 0.045(4) 0.038(4) 0.056(4) -0.011(3) -0.026(3) 0.006(3)
C26 0.042(4) 0.064(5) 0.054(4) -0.020(4) -0.019(3) 0.009(4)
N1A 0.074(5) 0.098(6) 0.105(6) -0.018(5) -0.014(5) -0.027(5)
C1A 0.057(6) 0.090(7) 0.115(8) 0.007(7) -0.008(6) -0.027(5)
C2A 0.082(7) 0.080(7) 0.107(8) 0.001(6) 0.002(7) -0.010(6)
C3A 0.070(6) 0.089(7) 0.095(7) -0.012(6) -0.008(6) 0.004(6)
C4A 0.055(5) 0.063(5) 0.081(6) -0.003(5) -0.019(4) -0.015(4)
C5A 0.035(4) 0.072(5) 0.058(5) -0.013(4) -0.003(3) -0.015(4)
N2A 0.077(5) 0.079(5) 0.099(6) -0.015(5) -0.026(4) -0.012(4)
C6A 0.058(5) 0.080(6) 0.051(5) -0.011(4) -0.011(4) -0.008(5)
C7A 0.057(5) 0.078(6) 0.063(5) -0.005(4) -0.024(4) -0.010(4)
C8A 0.071(6) 0.121(8) 0.082(7) -0.009(6) -0.027(5) -0.033(6)
C9A 0.081(6) 0.100(7) 0.078(6) 0.001(6) -0.020(5) -0.043(5)
C10A 0.075(6) 0.076(6) 0.101(7) 0.000(6) -0.019(5) -0.036(5)
C11A 0.073(8) 0.166(14) 0.258(19) 0.067(13) -0.049(10) -0.033(8)
C12A 0.142(12) 0.099(10) 0.205(16) 0.024(10) -0.053(11) -0.026(9)
C13A 0.087(8) 0.212(15) 0.132(11) 0.033(10) -0.044(7) -0.064(8)
C14A 0.093(8) 0.107(10) 0.222(16) 0.040(10) -0.055(9) -0.036(7)
N1B 0.131(8) 0.098(7) 0.094(7) -0.014(5) 0.021(6) -0.046(6)
C1B 0.140(10) 0.114(9) 0.081(7) -0.018(7) 0.041(7) -0.059(8)
C2B 0.145(11) 0.108(9) 0.114(10) -0.011(8) 0.002(9) -0.059(8)
C3B 0.149(10) 0.103(8) 0.088(8) -0.002(7) 0.018(8) -0.069(7)
C4B 0.095(8) 0.090(8) 0.084(7) 0.011(6) 0.009(7) -0.001(7)
C5B 0.103(8) 0.092(7) 0.071(6) -0.016(6) 0.011(6) -0.037(6)
N2B 0.110(7) 0.114(7) 0.083(6) 0.012(6) 0.003(6) -0.051(6)
C6B 0.090(8) 0.089(8) 0.081(7) 0.012(6) 0.002(6) -0.026(6)
C7B 0.113(9) 0.095(8) 0.090(8) 0.000(7) 0.005(7) -0.041(7)
C8B 0.100(8) 0.087(8) 0.097(8) -0.005(7) 0.009(7) -0.025(6)
C9B 0.108(8) 0.161(10) 0.083(7) 0.029(7) -0.026(6) -0.082(7)
C10B 0.116(8) 0.167(11) 0.053(6) -0.007(7) 0.002(6) -0.078(7)
N2D 0.157(14) 0.040(8) 0.067(9) 0.020(7) -0.070(8) -0.018(9)
C6D 0.127(16) 0.032(8) 0.053(10) 0.004(7) -0.023(10) -0.009(10)
C7D 0.123(16) 0.061(11) 0.130(18) 0.002(11) -0.037(14) -0.060(10)
C8D 0.098(15) 0.054(11) 0.074(13) 0.017(10) -0.017(11) -0.030(10)
C9D 0.088(13) 0.055(10) 0.039(8) 0.007(8) -0.019(8) 0.000(9)
C10D 0.098(16) 0.064(13) 0.094(15) 0.032(11) -0.021(13) 0.016(12)
C11D 0.067(12) 0.116(16) 0.074(13) -0.021(12) 0.011(10) -0.047(11)
C12D 0.060(13) 0.088(15) 0.14(2) -0.015(14) 0.025(14) 0.036(11)
C13D 0.089(19) 0.16(3) 0.16(3) -0.04(2) 0.018(18) -0.046(18)
C14D 0.113(19) 0.23(3) 0.14(3) 0.03(2) 0.011(19) 0.127(17)
N1E 0.112(12) 0.075(11) 0.100(11) -0.022(9) -0.070(9) 0.048(9)
C1E 0.076(12) 0.094(16) 0.114(15) -0.019(13) -0.063(10) 0.002(11)
C2E 0.102(17) 0.120(18) 0.065(13) -0.015(12) -0.012(12) -0.038(14)
C3E 0.072(12) 0.076(14) 0.091(16) -0.003(12) -0.031(11) 0.023(11)
C4E 0.101(13) 0.059(10) 0.024(7) -0.011(6) -0.019(8) -0.019(9)
C5E 0.050(8) 0.021(7) 0.040(7) 0.006(6) -0.021(6) -0.002(6)
N2E 0.184(19) 0.060(10) 0.087(11) -0.036(8) -0.067(11) 0.043(11)
C6E 0.088(11) 0.087(11) 0.034(7) -0.022(7) -0.021(7) -0.042(9)
C7E 0.029(5) 0.037(6) 0.036(6) 0.011(5) -0.025(4) 0.004(5)
C8E 0.072(8) 0.063(8) 0.066(8) 0.000(6) -0.014(6) -0.007(6)
C9E 0.054(9) 0.069(11) 0.071(11) -0.009(9) -0.041(8) 0.038(8)
C10E 0.138(19) 0.054(11) 0.044(10) -0.002(9) -0.040(11) 0.008(12)
C11E 0.102(17) 0.048(12) 0.23(3) 0.055(16) -0.045(18) 0.028(12)
C12E 0.16(2) 0.16(2) 0.11(2) 0.082(18) -0.019(19) -0.090(19)
C13E 0.121(19) 0.052(14) 0.25(3) 0.011(18) -0.07(2) -0.034(13)
C14E 0.056(12) 0.123(19) 0.18(3) -0.02(2) 0.000(15) -0.045(12)
O1W 0.60(2) 0.373(14) 0.299(10) -0.246(9) -0.336(11) 0.346(13)
O2W 0.139(12) 0.130(12) 0.108(11) -0.003(9) -0.049(9) -0.063(9)

loop_
_atom_type_symbol
_atom_type_description
_atom_type_scat_dispersion_real
_atom_type_scat_dispersion_imag
_atom_type_scat_source
C C 0.0033 0.0016 'International Tables Vol C Tables 4.2.6.8 and 6.1.1.4'
H H 0.0000 0.0000 'International Tables Vol C Tables 4.2.6.8 and 6.1.1.4'
O O 0.0106 0.0060 'International Tables Vol C Tables 4.2.6.8 and 6.1.1.4'
S S 0.1246 0.1234 'International Tables Vol C Tables 4.2.6.8 and 6.1.1.4'
U U -9.6767 9.6646 'International Tables Vol C Tables 4.2.6.8 and 6.1.1.4'
N N 0.0061 0.0033 'International Tables Vol C Tables 4.2.6.8 and 6.1.1.4'

loop_
_geom_angle_atom_site_label_1
_geom_angle_atom_site_label_2
_geom_angle_atom_site_label_3
_geom_angle
_geom_angle_site_symmetry_1
_geom_angle_site_symmetry_3
O2 U1 O1 179.2(3) . .
O2 U1 O5 91.1(3) . .
O1 U1 O5 89.1(3) . .
O2 U1 O7 89.2(3) . .
O1 U1 O7 90.1(3) . .
O5 U1 O7 123.06(18) . .
O2 U1 O8 89.7(3) . .
O1 U1 O8 90.0(3) . .
O5 U1 O8 175.43(18) . .
O7 U1 O8 52.46(17) . .
O2 U1 O3 88.9(3) . .
O1 U1 O3 91.7(3) . .
O5 U1 O3 118.71(19) . .
O7 U1 O3 118.22(17) . .
O8 U1 O3 65.79(18) . .
O2 U1 O4 90.8(3) . .
O1 U1 O4 90.0(3) . .
O5 U1 O4 67.57(19) . .
O7 U1 O4 169.37(17) . .
O8 U1 O4 116.91(18) . .
O3 U1 O4 51.15(18) . .
O2 U1 O6 90.8(3) . .
O1 U1 O6 88.7(3) . .
O5 U1 O6 52.21(18) . .
O7 U1 O6 70.85(16) . .
O8 U1 O6 123.29(17) . .
O3 U1 O6 170.92(17) . .
O4 U1 O6 119.78(17) . .
O2 U1 C13 89.0(3) . .
O1 U1 C13 90.4(3) . .
O5 U1 C13 148.9(2) . .
O7 U1 C13 25.84(19) . .
O8 U1 C13 26.6(2) . .
O3 U1 C13 92.4(2) . .
O4 U1 C13 143.5(2) . .
O6 U1 C13 96.7(2) . .
O2 U1 C7 91.1(3) . .
O1 U1 C7 88.8(3) . .
O5 U1 C7 26.1(2) . .
O7 U1 C7 96.9(2) . .
O8 U1 C7 149.4(2) . .
O3 U1 C7 144.9(2) . .
O4 U1 C7 93.7(2) . .
O6 U1 C7 26.06(18) . .
C13 U1 C7 122.7(2) . .
O2 U1 C1 88.0(3) . .
O1 U1 C1 92.7(3) . .
O5 U1 C1 93.5(2) . .
O7 U1 C1 143.4(2) . .
O8 U1 C1 91.0(2) . .
O3 U1 C1 25.22(19) . .
O4 U1 C1 26.1(2) . .
O6 U1 C1 145.70(19) . .
C13 U1 C1 117.6(2) . .
C7 U1 C1 119.7(2) . .
O12 U2 O11 178.9(3) . .
O12 U2 O14 89.9(3) . .
O11 U2 O14 89.2(3) . .
O12 U2 O17 90.4(2) . .
O11 U2 O17 90.6(2) . .
O14 U2 O17 177.07(17) . .
O12 U2 O18 89.9(2) . .
O11 U2 O18 91.0(2) . .
O14 U2 O18 124.17(17) . .
O17 U2 O18 52.92(16) . .
O12 U2 O16 90.5(2) . .
O11 U2 O16 89.5(2) . .
O14 U2 O16 117.70(17) . .
O17 U2 O16 65.21(16) . .
O18 U2 O16 118.13(16) . .
O12 U2 O15 89.0(3) . .
O11 U2 O15 90.2(3) . .
O14 U2 O15 66.31(18) . .
O17 U2 O15 116.61(17) . .
O18 U2 O15 169.47(17) . .
O16 U2 O15 51.42(17) . .
O12 U2 O13 88.4(2) . .
O11 U2 O13 91.4(2) . .
O14 U2 O13 52.09(16) . .
O17 U2 O13 125.01(16) . .
O18 U2 O13 72.10(15) . .
O16 U2 O13 169.73(15) . .
O15 U2 O13 118.34(16) . .
O12 U2 C12 88.1(3) . .
O11 U2 C12 91.3(3) . .
O14 U2 C12 25.99(18) . .
O17 U2 C12 151.12(18) . .
O18 U2 C12 98.23(18) . .
O16 U2 C12 143.62(18) . .
O15 U2 C12 92.21(19) . .
O13 U2 C12 26.13(17) . .
O12 U2 C21 89.9(3) . .
O11 U2 C21 91.2(3) . .
O14 U2 C21 150.8(2) . .
O17 U2 C21 26.28(19) . .
O18 U2 C21 26.64(18) . .
O16 U2 C21 91.49(19) . .
O15 U2 C21 142.9(2) . .
O13 U2 C21 98.73(19) . .
C12 U2 C21 124.8(2) . .
O12 U2 C15 90.1(3) . .
O11 U2 C15 89.4(3) . .
O14 U2 C15 92.0(2) . .
O17 U2 C15 90.9(2) . .
O18 U2 C15 143.8(2) . .
O16 U2 C15 25.7(2) . .
O15 U2 C15 25.8(2) . .
O13 U2 C15 144.1(2) . .
C12 U2 C15 118.0(2) . .
C21 U2 C15 117.2(2) . .
O22 U3 O21 179.5(2) . .
O22 U3 O24 88.9(2) . 2_666
O21 U3 O24 91.5(2) . 2_666
O22 U3 O19 88.3(2) . .
O21 U3 O19 91.2(2) . .
O24 U3 O19 174.21(17) 2_666 .
O22 U3 O10 88.7(2) . 2_476
O21 U3 O10 91.4(2) . 2_476
O24 U3 O10 119.77(16) 2_666 2_476
O19 U3 O10 65.24(16) . 2_476
O22 U3 O9 90.2(2) . 2_476
O21 U3 O9 90.3(2) . 2_476
O24 U3 O9 67.54(16) 2_666 2_476
O19 U3 O9 117.53(16) . 2_476
O10 U3 O9 52.29(16) 2_476 2_476
O22 U3 O23 86.3(2) . 2_666
O21 U3 O23 93.7(2) . 2_666
O24 U3 O23 52.83(16) 2_666 2_666
O19 U3 O23 121.88(17) . 2_666
O10 U3 O23 171.08(17) 2_476 2_666
O9 U3 O23 120.31(16) 2_476 2_666
O22 U3 O20 89.90(19) . .
O21 U3 O20 89.6(2) . .
O24 U3 O20 122.82(15) 2_666 .
O19 U3 O20 52.11(15) . .
O10 U3 O20 117.34(15) 2_476 .
O9 U3 O20 169.63(15) 2_476 .
O23 U3 O20 70.04(16) 2_666 .
O22 U3 C26 85.1(2) . 2_666
O21 U3 C26 95.1(3) . 2_666
O24 U3 C26 26.02(19) 2_666 2_666
O19 U3 C26 148.5(2) . 2_666
O10 U3 C26 145.08(19) 2_476 2_666
O9 U3 C26 93.33(19) 2_476 2_666
O23 U3 C26 26.98(19) 2_666 2_666
O20 U3 C26 97.01(19) . 2_666
O22 U3 C6 89.8(2) . 2_476
O21 U3 C6 90.5(2) . 2_476
O24 U3 C6 93.81(18) 2_666 2_476
O19 U3 C6 91.25(18) . 2_476
O10 U3 C6 26.02(18) 2_476 2_476
O9 U3 C6 26.28(17) 2_476 2_476
O23 U3 C6 146.44(18) 2_666 2_476
O20 U3 C6 143.35(17) . 2_476
C26 U3 C6 119.5(2) 2_666 2_476
O22 U3 C20 88.4(2) . .
O21 U3 C20 91.1(2) . .
O24 U3 C20 148.59(17) 2_666 .
O19 U3 C20 26.21(17) . .
O10 U3 C20 91.45(18) 2_476 .
O9 U3 C20 143.74(17) 2_476 .
O23 U3 C20 95.76(18) 2_666 .
O20 U3 C20 25.91(16) . .
C26 U3 C20 122.6(2) 2_666 .
C6 U3 C20 117.47(19) 2_476 .
C2 S1 C5 90.7(4) . .
C8 S2 C11 91.4(3) . .
C19 S3 C16 91.1(3) . .
C25 S4 C22 91.3(3) . .
C1 O3 U1 97.3(5) . .
C1 O4 U1 93.6(5) . .
C7 O5 U1 96.7(5) . .
C7 O6 U1 91.1(4) . .
C13 O7 U1 95.3(5) . .
C13 O8 U1 94.2(4) . .
C6 O9 U3 93.6(4) . 2_476
C6 O10 U3 94.0(4) . 2_476
C12 O13 U2 90.2(4) . .
C12 O14 U2 97.9(4) . .
C15 O15 U2 93.5(5) . .
C15 O16 U2 94.1(5) . .
C21 O17 U2 94.8(4) . .
C21 O18 U2 92.8(4) . .
C20 O19 U3 94.5(4) . .
C20 O20 U3 92.1(4) . .
C26 O23 U3 90.0(4) . 2_666
C26 O24 U3 93.1(5) . 2_666
O3 C1 O4 117.4(7) . .
O3 C1 C2 121.0(7) . .
O4 C1 C2 121.5(8) . .
O3 C1 U1 57.5(4) . .
O4 C1 U1 60.4(4) . .
C2 C1 U1 176.3(7) . .
C3 C2 C1 128.6(7) . .
C3 C2 S1 111.9(6) . .
C1 C2 S1 119.3(6) . .
C2 C3 C4 111.9(7) . .
C2 C3 H3A 124.1 . .
C4 C3 H3A 124.1 . .
C5 C4 C3 113.1(7) . .
C5 C4 H4A 123.5 . .
C3 C4 H4A 123.5 . .
C4 C5 C6 127.9(7) . .
C4 C5 S1 112.2(6) . .
C6 C5 S1 119.8(5) . .
O10 C6 O9 120.1(6) . .
O10 C6 C5 118.5(6) . .
O9 C6 C5 121.3(6) . .
O10 C6 U3 60.0(4) . 2_476
O9 C6 U3 60.2(4) . 2_476
C5 C6 U3 178.4(5) . 2_476
O6 C7 O5 120.0(7) . .
O6 C7 C8 123.4(7) . .
O5 C7 C8 116.6(7) . .
O6 C7 U1 62.9(4) . .
O5 C7 U1 57.1(4) . .
C8 C7 U1 173.6(6) . .
C9 C8 C7 131.6(6) . .
C9 C8 S2 112.5(5) . .
C7 C8 S2 116.0(5) . .
C8 C9 C10 111.8(6) . .
C8 C9 H9A 124.1 . .
C10 C9 H9A 124.1 . .
C11 C10 C9 113.0(6) . .
C11 C10 H10A 123.5 . .
C9 C10 H10A 123.5 . .
C10 C11 C12 133.7(6) . .
C10 C11 S2 111.2(5) . .
C12 C11 S2 115.0(5) . .
O13 C12 O14 119.7(7) . .
O13 C12 C11 123.6(6) . .
O14 C12 C11 116.7(6) . .
O13 C12 U2 63.7(4) . .
O14 C12 U2 56.1(4) . .
C11 C12 U2 172.3(5) . .
O7 C13 O8 118.1(7) . .
O7 C13 C14 122.7(8) . .
O8 C13 C14 119.1(7) . .
O7 C13 U1 58.9(4) . .
O8 C13 U1 59.2(4) . .
C14 C13 U1 177.6(7) . .
C13 C14 H14A 109.5 . .
C13 C14 H14B 109.5 . .
H14A C14 H14B 109.5 . .
C13 C14 H14C 109.5 . .
H14A C14 H14C 109.5 . .
H14B C14 H14C 109.5 . .
O16 C15 O15 120.9(8) . .
O16 C15 C16 119.1(7) . .
O15 C15 C16 120.0(7) . .
O16 C15 U2 60.2(4) . .
O15 C15 U2 60.7(4) . .
C16 C15 U2 178.5(6) . .
C17 C16 C15 127.4(7) . .
C17 C16 S3 112.5(6) . .
C15 C16 S3 120.1(5) . .
C16 C17 C18 111.1(7) . .
C16 C17 H17A 124.5 . .
C18 C17 H17A 124.5 . .
C19 C18 C17 113.2(7) . .
C19 C18 H18A 123.4 . .
C17 C18 H18A 123.4 . .
C18 C19 C20 125.7(6) . .
C18 C19 S3 112.1(5) . .
C20 C19 S3 122.2(5) . .
O20 C20 O19 121.3(6) . .
O20 C20 C19 120.5(6) . .
O19 C20 C19 118.2(6) . .
O20 C20 U3 62.0(4) . .
O19 C20 U3 59.3(4) . .
C19 C20 U3 175.8(5) . .
O17 C21 O18 119.5(6) . .
O17 C21 C22 117.8(6) . .
O18 C21 C22 122.5(7) . .
O17 C21 U2 58.9(3) . .
O18 C21 U2 60.6(3) . .
C22 C21 U2 174.3(5) . .
C23 C22 C21 130.4(7) . .
C23 C22 S4 110.7(5) . .
C21 C22 S4 118.9(5) . .
C22 C23 C24 114.3(7) . .
C22 C23 H23A 122.9 . .
C24 C23 H23A 122.9 . .
C25 C24 C23 111.1(6) . .
C25 C24 H24A 124.5 . .
C23 C24 H24A 124.5 . .
C24 C25 C26 125.9(6) . .
C24 C25 S4 112.7(5) . .
C26 C25 S4 121.4(5) . .
O24 C26 O23 123.3(7) . .
O24 C26 C25 117.9(7) . .
O23 C26 C25 118.8(6) . .
O24 C26 U3 60.9(4) . 2_666
O23 C26 U3 63.1(4) . 2_666
C25 C26 U3 171.8(6) . 2_666
C1A N1A C5A 120.0 . .
C2A C1A N1A 120.0 . .
C2A C1A C11A 121.4(6) . .
N1A C1A C11A 118.5(6) . .
C3A C2A C1A 120.0 . .
C3A C2A H2AA 120.0 . .
C1A C2A H2AA 120.0 . .
C2A C3A C4A 120.0 . .
C2A C3A C12A 120.0(6) . .
C4A C3A C12A 120.0(6) . .
C3A C4A C5A 120.0 . .
C3A C4A H4AA 120.0 . .
C5A C4A H4AA 120.0 . .
C6A C5A C4A 120.0(4) . .
C6A C5A N1A 119.9(4) . .
C4A C5A N1A 120.0 . .
C6A N2A C10A 120.0 . .
C5A C6A N2A 118.7(3) . .
C5A C6A C7A 121.3(4) . .
N2A C6A C7A 120.0 . .
C8A C7A C6A 120.0 . .
C8A C7A H7AA 120.0 . .
C6A C7A H7AA 120.0 . .
C9A C8A C7A 120.0 . .
C9A C8A C13A 121.5(6) . .
C7A C8A C13A 118.5(6) . .
C8A C9A C10A 120.0 . .
C8A C9A H9AA 120.0 . .
C10A C9A H9AA 120.0 . .
C9A C10A N2A 120.0 . .
C9A C10A C14A 123.0(5) . .
N2A C10A C14A 116.9(5) . .
C1A C11A H11A 109.5 . .
C1A C11A H11B 109.5 . .
H11A C11A H11B 109.5 . .
C1A C11A H11C 109.5 . .
H11A C11A H11C 109.5 . .
H11B C11A H11C 109.5 . .
C3A C12A H12A 109.5 . .
C3A C12A H12B 109.5 . .
H12A C12A H12B 109.5 . .
C3A C12A H12C 109.5 . .
H12A C12A H12C 109.5 . .
H12B C12A H12C 109.5 . .
C8A C13A H13A 109.5 . .
C8A C13A H13B 109.5 . .
H13A C13A H13B 109.5 . .
C8A C13A H13C 109.5 . .
H13A C13A H13C 109.5 . .
H13B C13A H13C 109.5 . .
C10A C14A H14D 109.5 . .
C10A C14A H14E 109.5 . .
H14D C14A H14E 109.5 . .
C10A C14A H14F 109.5 . .
H14D C14A H14F 109.5 . .
H14E C14A H14F 109.5 . .
C1B N1B C5B 120.0 . .
C2B C1B N1B 120.0 . .
C2B C1B C11B 123.3(6) . .
N1B C1B C11B 116.7(6) . .
C3B C2B C1B 120.0 . .
C3B C2B H2BA 120.0 . .
C1B C2B H2BA 120.0 . .
C2B C3B C4B 120.0 . .
C2B C3B C12B 119.8(7) . .
C4B C3B C12B 120.2(7) . .
C3B C4B C5B 120.0 . .
C3B C4B H4BA 120.0 . .
C5B C4B H4BA 120.0 . .
C6B C5B C4B 125.2(5) . .
C6B C5B N1B 114.8(5) . .
C4B C5B N1B 120.0 . .
C6B N2B C10B 120.0 . .
C5B C6B N2B 116.3(5) . .
C5B C6B C7B 123.7(5) . .
N2B C6B C7B 120.0 . .
C8B C7B C6B 120.0 . .
C8B C7B H7BA 120.0 . .
C6B C7B H7BA 120.0 . .
C7B C8B C9B 120.0 . .
C7B C8B C13B 118.7(6) . .
C9B C8B C13B 121.3(6) . .
C10B C9B C8B 120.0 . .
C10B C9B H9BA 120.0 . .
C8B C9B H9BA 120.0 . .
C9B C10B N2B 120.0 . .
C9B C10B C14B 120.2(6) . .
N2B C10B C14B 119.8(6) . .
C1B C11B H11D 109.5 . .
C1B C11B H11E 109.5 . .
H11D C11B H11E 109.5 . .
C1B C11B H11F 109.5 . .
H11D C11B H11F 109.5 . .
H11E C11B H11F 109.5 . .
C3B C12B H12D 109.5 . .
C3B C12B H12E 109.5 . .
H12D C12B H12E 109.5 . .
C3B C12B H12F 109.5 . .
H12D C12B H12F 109.5 . .
H12E C12B H12F 109.5 . .
C8B C13B H13D 109.5 . .
C8B C13B H13E 109.5 . .
H13D C13B H13E 109.5 . .
C8B C13B H13F 109.5 . .
H13D C13B H13F 109.5 . .
H13E C13B H13F 109.5 . .
C10B C14B H14G 109.5 . .
C10B C14B H14H 109.5 . .
H14G C14B H14H 109.5 . .
C10B C14B H14I 109.5 . .
H14G C14B H14I 109.5 . .
H14H C14B H14I 109.5 . .
C1C N1C C5C 120.0 . .
C2C C1C N1C 120.0 . .
C2C C1C C11C 132.1(9) . .
N1C C1C C11C 107.8(9) . .
C1C C2C C3C 120.0 . .
C1C C2C H2CA 120.0 . .
C3C C2C H2CA 120.0 . .
C2C C3C C4C 120.0 . .
C2C C3C C12C 125.3(10) . .
C4C C3C C12C 114.4(10) . .
C5C C4C C3C 120.0 . .
C5C C4C H4CA 120.0 . .
C3C C4C H4CA 120.0 . .
C6C C5C C4C 117.6(6) . .
C6C C5C N1C 121.9(6) . .
C4C C5C N1C 120.0 . .
C6C N2C C10C 120.0 . .
C5C C6C N2C 118.4(5) . .
C5C C6C C7C 121.4(5) . .
N2C C6C C7C 120.0 . .
C8C C7C C6C 120.0 . .
C8C C7C H7CA 120.0 . .
C6C C7C H7CA 120.0 . .
C7C C8C C9C 120.0 . .
C7C C8C C13C 113.8(10) . .
C9C C8C C13C 126.1(10) . .
C10C C9C C8C 120.0 . .
C10C C9C H9CA 120.0 . .
C8C C9C H9CA 120.0 . .
C9C C10C N2C 120.0 . .
C9C C10C C14C 126.7(8) . .
N2C C10C C14C 113.1(8) . .
C1C C11C H11G 109.5 . .
C1C C11C H11H 109.5 . .
H11G C11C H11H 109.5 . .
C1C C11C H11I 109.5 . .
H11G C11C H11I 109.5 . .
H11H C11C H11I 109.5 . .
C3C C12C H12G 109.5 . .
C3C C12C H12H 109.5 . .
H12G C12C H12H 109.5 . .
C3C C12C H12I 109.5 . .
H12G C12C H12I 109.5 . .
H12H C12C H12I 109.5 . .
C8C C13C H13G 109.5 . .
C8C C13C H13H 109.5 . .
H13G C13C H13H 109.5 . .
C8C C13C H13I 109.5 . .
H13G C13C H13I 109.5 . .
H13H C13C H13I 109.5 . .
C10C C14C H14J 109.5 . .
C10C C14C H14K 109.5 . .
H14J C14C H14K 109.5 . .
C10C C14C H14L 109.5 . .
H14J C14C H14L 109.5 . .
H14K C14C H14L 109.5 . .
C7D N1D C6D 91.2(13) 2_566 2_566
C7D N1D C1D 99.4(9) 2_566 .
C6D N1D C1D 165.4(10) 2_566 .
C7D N1D C5D 138.8(9) 2_566 .
C6D N1D C5D 47.9(9) 2_566 .
C1D N1D C5D 120.0 . .
C7D N1D C8D 67.7(9) 2_566 2_566
C6D N1D C8D 156.8(17) 2_566 2_566
C1D N1D C8D 31.7(10) . 2_566
C5D N1D C8D 150.4(10) . 2_566
C7D N1D N2D 151.2(13) 2_566 2_566
C6D N1D N2D 61.6(7) 2_566 2_566
C1D N1D N2D 106.0(5) . 2_566
C5D N1D N2D 14.1(5) . 2_566
C8D N1D N2D 136.5(13) 2_566 2_566
C7D N1D C9D 115.1(10) 2_566 2_566
C6D N1D C9D 149.5(16) 2_566 2_566
C1D N1D C9D 16.7(8) . 2_566
C5D N1D C9D 103.4(8) . 2_566
C8D N1D C9D 47.7(4) 2_566 2_566
N2D N1D C9D 89.4(10) 2_566 2_566
C7D N1D C10D 156.3(13) 2_566 2_566
C6D N1D C10D 107.4(13) 2_566 2_566
C1D N1D C10D 59.9(6) . 2_566
C5D N1D C10D 60.1(6) . 2_566
C8D N1D C10D 91.0(7) 2_566 2_566
N2D N1D C10D 46.1(6) 2_566 2_566
C9D N1D C10D 43.4(4) 2_566 2_566
C9D C1D C8D 150(3) 2_566 2_566
C9D C1D C2D 8.2(19) 2_566 .
C8D C1D C2D 158.6(13) 2_566 .
C9D C1D N1D 126.3(16) 2_566 .
C8D C1D N1D 78.0(10) 2_566 .
C2D C1D N1D 120.0 . .
C9D C1D C11D 117.2(17) 2_566 .
C8D C1D C11D 39.4(11) 2_566 .
C2D C1D C11D 124.0(8) . .
N1D C1D C11D 116.0(8) . .
C9D C1D C10D 51.5(14) 2_566 2_566
C8D C1D C10D 150.6(15) 2_566 2_566
C2D C1D C10D 44.8(4) . 2_566
N1D C1D C10D 75.2(4) . 2_566
C11D C1D C10D 168.7(10) . 2_566
C9D C1D C7D 154(2) 2_566 2_566
C8D C1D C7D 47.2(8) 2_566 2_566
C2D C1D C7D 149.6(5) . 2_566
N1D C1D C7D 30.8(5) . 2_566
C11D C1D C7D 85.7(9) . 2_566
C10D C1D C7D 105.3(7) 2_566 2_566
C9D C2D C10D 87.1(11) 2_566 2_566
C9D C2D C3D 125.6(12) 2_566 .
C10D C2D C3D 38.7(9) 2_566 .
C9D C2D C1D 7.4(15) 2_566 .
C10D C2D C1D 81.3(9) 2_566 .
C3D C2D C1D 120.0 . .
C9D C2D C14D 136.5(16) 2_566 2_566
C10D C2D C14D 50.1(11) 2_566 2_566
C3D C2D C14D 11.6(9) . 2_566
C1D C2D C14D 131.2(8) . 2_566
C14D C3D C10D 156(4) 2_566 2_566
C14D C3D C2D 142(3) 2_566 .
C10D C3D C2D 59.7(12) 2_566 .
C14D C3D C4D 97(3) 2_566 .
C10D C3D C4D 60.3(12) 2_566 .
C2D C3D C4D 120.0 . .
C14D C3D C12D 23(3) 2_566 .
C10D C3D C12D 170(2) 2_566 .
C2D C3D C12D 118.3(9) . .
C4D C3D C12D 120.5(10) . .
C14D C3D C9D 158(3) 2_566 2_566
C10D C3D C9D 41.6(13) 2_566 2_566
C2D C3D C9D 18.3(4) . 2_566
C4D C3D C9D 101.8(4) . 2_566
C12D C3D C9D 135.5(10) . 2_566
N2D C4D C10D 76.3(8) 2_566 2_566
N2D C4D C3D 114.9(7) 2_566 .
C10D C4D C3D 38.6(8) 2_566 .
N2D C4D C5D 5.3(7) 2_566 .
C10D C4D C5D 81.4(8) 2_566 .
C3D C4D C5D 120.0 . .
N2D C4D C14D 137.2(12) 2_566 2_566
C10D C4D C14D 61.3(12) 2_566 2_566
C3D C4D C14D 22.8(8) . 2_566
C5D C4D C14D 142.5(8) . 2_566
N2D C5D C6D 151(2) 2_566 2_566
N2D C5D C6D 137.4(17) 2_566 .
C6D C5D C6D 69.8(8) 2_566 .
N2D C5D C4D 13.9(17) 2_566 .
C6D C5D C4D 164.3(8) 2_566 .
C6D C5D C4D 124.2(6) . .
N2D C5D N1D 106.7(16) 2_566 .
C6D C5D N1D 46.6(7) 2_566 .
C6D C5D N1D 115.8(6) . .
C4D C5D N1D 120.0 . .
N2D C5D C10D 32.0(15) 2_566 2_566
C6D C5D C10D 120.9(11) 2_566 2_566
C6D C5D C10D 169.3(8) . 2_566
C4D C5D C10D 45.0(8) . 2_566
N1D C5D C10D 75.0(8) . 2_566
C6D N2D C10D 120.0 . .
C6D N2D C6D 53.5(8) . 2_566
C10D N2D C6D 172.8(8) . 2_566
C5D C6D N2D 117.7(6) . .
C5D C6D C7D 122.3(6) . .
N2D C6D C7D 120.0 . .
C5D C6D C6D 43.3(6) . 2_566
N2D C6D C6D 74.4(10) . 2_566
C7D C6D C6D 165.2(10) . 2_566
C5D C6D N2D 9.0(4) . 2_566
N2D C6D N2D 126.5(7) . 2_566
C7D C6D N2D 113.4(7) . 2_566
C6D C6D N2D 52.1(5) 2_566 2_566
C8D C7D C6D 120.0 . .
C11D C8D C7D 136.4(13) 2_566 .
C11D C8D C9D 102.9(13) 2_566 .
C7D C8D C9D 120.0 . .
C11D C8D C13D 20.8(14) 2_566 .
C7D C8D C13D 117.2(10) . .
C9D C8D C13D 122.8(10) . .
C8D C9D C10D 120.0 . .
C8D C9D C11D 32.1(7) . 2_566
C10D C9D C11D 151.5(7) . 2_566
C9D C10D N2D 120.0 . .
C9D C10D C14D 122.5(11) . .
N2D C10D C14D 116.8(11) . .
C13D C11D C8D 127(3) 2_566 2_566
C13D C11D C1D 154(3) 2_566 .
C8D C11D C1D 28.1(13) 2_566 .
C13D C11D C9D 165(3) 2_566 2_566
C8D C11D C9D 45.0(12) 2_566 2_566
C1D C11D C9D 17.9(5) . 2_566
C14D C12D C3D 15.0(17) 2_566 .
C11D C13D C8D 33(2) 2_566 .
C12D C14D C10D 153(3) 2_566 .
C1E N1E C5E 120.0 . .
N1E C1E C2E 120.0 . .
N1E C1E C11E 117.5(9) . .
C2E C1E C11E 122.1(9) . .
C1E C2E C3E 120.0 . .
C4E C3E C2E 120.0 . .
C4E C3E C12E 117.6(10) . .
C2E C3E C12E 121.9(10) . .
C5E C4E C3E 120.0 . .
C4E C5E N1E 120.0 . .
C4E C5E C6E 113.2(6) . .
N1E C5E C6E 126.8(6) . .
C6E N2E C10E 120.0 . .
N2E C6E C7E 120.0 . .
N2E C6E C5E 122.0(6) . .
C7E C6E C5E 118.0(6) . .
C6E C7E C8E 120.0 . .
C9E C8E C7E 120.0 . .
C9E C8E C13E 123.2(9) . .
C7E C8E C13E 116.8(9) . .
C8E C9E C10E 120.0 . .
C9E C10E N2E 120.0 . .
C9E C10E C14E 123.8(10) . .
N2E C10E C14E 116.2(10) . .

loop_
_geom_bond_atom_site_label_1
_geom_bond_atom_site_label_2
_geom_bond_distance
_geom_bond_site_symmetry_2
U1 O2 1.770(7) .
U1 O1 1.784(7) .
U1 O5 2.426(6) .
U1 O7 2.425(5) .
U1 O8 2.429(5) .
U1 O3 2.442(5) .
U1 O4 2.502(6) .
U1 O6 2.553(5) .
U1 C13 2.820(8) .
U1 C7 2.869(7) .
U1 C1 2.873(8) .
U2 O12 1.732(6) .
U2 O11 1.752(6) .
U2 O14 2.379(5) .
U2 O17 2.446(5) .
U2 O18 2.481(5) .
U2 O16 2.487(5) .
U2 O15 2.499(5) .
U2 O13 2.544(5) .
U2 C12 2.838(7) .
U2 C21 2.845(7) .
U2 C15 2.859(8) .
U3 O22 1.720(5) .
U3 O21 1.752(5) .
U3 O24 2.439(5) 2_666
U3 O19 2.448(5) .
U3 O10 2.461(5) 2_476
U3 O9 2.464(5) 2_476
U3 O23 2.485(5) 2_666
U3 O20 2.507(4) .
U3 C26 2.788(7) 2_666
U3 C6 2.835(7) 2_476
U3 C20 2.837(7) .
S1 C2 1.689(7) .
S1 C5 1.718(7) .
S2 C8 1.697(7) .
S2 C11 1.723(6) .
S3 C19 1.679(7) .
S3 C16 1.697(7) .
S4 C25 1.697(7) .
S4 C22 1.713(7) .
O3 C1 1.234(10) .
O4 C1 1.264(9) .
O5 C7 1.273(9) .
O6 C7 1.261(9) .
O7 C13 1.234(9) .
O8 C13 1.267(9) .
O9 C6 1.258(8) .
O9 U3 2.464(5) 2_476
O10 C6 1.247(8) .
O10 U3 2.461(5) 2_476
O13 C12 1.250(8) .
O14 C12 1.256(9) .
O15 C15 1.245(10) .
O16 C15 1.242(9) .
O17 C21 1.264(9) .
O18 C21 1.277(9) .
O19 C20 1.257(8) .
O20 C20 1.241(8) .
O23 C26 1.265(9) .
O23 U3 2.485(5) 2_666
O24 C26 1.225(8) .
O24 U3 2.439(5) 2_666
C1 C2 1.453(11) .
C2 C3 1.366(11) .
C3 C4 1.395(10) .
C3 H3A 0.9500 .
C4 C5 1.322(10) .
C4 H4A 0.9500 .
C5 C6 1.485(10) .
C6 U3 2.835(7) 2_476
C7 C8 1.458(9) .
C8 C9 1.367(9) .
C9 C10 1.408(9) .
C9 H9A 0.9500 .
C10 C11 1.361(10) .
C10 H10A 0.9500 .
C11 C12 1.466(9) .
C13 C14 1.437(11) .
C14 H14A 0.9800 .
C14 H14B 0.9800 .
C14 H14C 0.9800 .
C15 C16 1.487(11) .
C16 C17 1.334(10) .
C17 C18 1.409(12) .
C17 H17A 0.9500 .
C18 C19 1.327(10) .
C18 H18A 0.9500 .
C19 C20 1.494(10) .
C21 C22 1.456(9) .
C22 C23 1.371(10) .
C23 C24 1.379(9) .
C23 H23A 0.9500 .
C24 C25 1.379(10) .
C24 H24A 0.9500 .
C25 C26 1.509(10) .
C26 U3 2.788(7) 2_666
N1A C1A 1.3900 .
N1A C5A 1.3900 .
C1A C2A 1.3900 .
C1A C11A 1.510(9) .
C2A C3A 1.3900 .
C2A H2AA 0.9500 .
C3A C4A 1.3900 .
C3A C12A 1.489(10) .
C4A C5A 1.3900 .
C4A H4AA 0.9500 .
C5A C6A 1.388(5) .
N2A C6A 1.3900 .
N2A C10A 1.3900 .
C6A C7A 1.3900 .
C7A C8A 1.3900 .
C7A H7AA 0.9500 .
C8A C9A 1.3900 .
C8A C13A 1.530(9) .
C9A C10A 1.3900 .
C9A H9AA 0.9500 .
C10A C14A 1.478(10) .
C11A H11A 0.9800 .
C11A H11B 0.9800 .
C11A H11C 0.9800 .
C12A H12A 0.9800 .
C12A H12B 0.9800 .
C12A H12C 0.9800 .
C13A H13A 0.9800 .
C13A H13B 0.9800 .
C13A H13C 0.9800 .
C14A H14D 0.9800 .
C14A H14E 0.9800 .
C14A H14F 0.9800 .
N1B C1B 1.3900 .
N1B C5B 1.3900 .
C1B C2B 1.3900 .
C1B C11B 1.511(10) .
C2B C3B 1.3900 .
C2B H2BA 0.9500 .
C3B C4B 1.3900 .
C3B C12B 1.496(11) .
C4B C5B 1.3900 .
C4B H4BA 0.9500 .
C5B C6B 1.373(7) .
N2B C6B 1.3900 .
N2B C10B 1.3900 .
C6B C7B 1.3900 .
C7B C8B 1.3900 .
C7B H7BA 0.9500 .
C8B C9B 1.3900 .
C8B C13B 1.539(10) .
C9B C10B 1.3900 .
C9B H9BA 0.9500 .
C10B C14B 1.454(11) .
C11B H11D 0.9800 .
C11B H11E 0.9800 .
C11B H11F 0.9800 .
C12B H12D 0.9800 .
C12B H12E 0.9800 .
C12B H12F 0.9800 .
C13B H13D 0.9800 .
C13B H13E 0.9800 .
C13B H13F 0.9800 .
C14B H14G 0.9800 .
C14B H14H 0.9800 .
C14B H14I 0.9800 .
N1C C1C 1.3900 .
N1C C5C 1.3900 .
C1C C2C 1.3900 .
C1C C11C 1.529(12) .
C2C C3C 1.3900 .
C2C H2CA 0.9500 .
C3C C4C 1.3900 .
C3C C12C 1.528(13) .
C4C C5C 1.3900 .
C4C H4CA 0.9500 .
C5C C6C 1.287(7) .
N2C C6C 1.3900 .
N2C C10C 1.3900 .
C6C C7C 1.3900 .
C7C C8C 1.3900 .
C7C H7CA 0.9500 .
C8C C9C 1.3900 .
C8C C13C 1.568(12) .
C9C C10C 1.3900 .
C9C H9CA 0.9500 .
C10C C14C 1.431(12) .
C11C H11G 0.9800 .
C11C H11H 0.9800 .
C11C H11I 0.9800 .
C12C H12G 0.9800 .
C12C H12H 0.9800 .
C12C H12I 0.9800 .
C13C H13G 0.9800 .
C13C H13H 0.9800 .
C13C H13I 0.9800 .
C14C H14J 0.9800 .
C14C H14K 0.9800 .
C14C H14L 0.9800 .
N1D C7D 0.931(18) 2_566
N1D C6D 1.012(12) 2_566
N1D C1D 1.3900 .
N1D C5D 1.3900 .
N1D C8D 1.444(13) 2_566
N1D N2D 1.549(10) 2_566
N1D C9D 1.860(14) 2_566
N1D C10D 1.902(18) 2_566
C1D C9D 0.66(2) 2_566
C1D C8D 0.78(2) 2_566
C1D C2D 1.3900 .
C1D C11D 1.520(12) .
C1D C10D 1.70(2) 2_566
C1D C7D 1.795(18) 2_566
C2D C9D 0.74(2) 2_566
C2D C10D 1.214(17) 2_566
C2D C3D 1.3900 .
C2D C14D 1.92(2) 2_566
C3D C14D 0.624(15) 2_566
C3D C10D 0.878(18) 2_566
C3D C4D 1.3900 .
C3D C12D 1.499(13) .
C3D C9D 1.92(3) 2_566
C4D N2D 1.013(12) 2_566
C4D C10D 1.22(2) 2_566
C4D C5D 1.3900 .
C4D C14D 1.59(3) 2_566
C5D N2D 0.393(13) 2_566
C5D C6D 1.034(16) 2_566
C5D C6D 1.386(8) .
C5D C10D 1.707(13) 2_566
N2D C6D 1.3900 .
N2D C10D 1.3900 .
N2D C6D 1.696(17) 2_566
C6D C7D 1.3900 .
C6D C6D 1.415(17) 2_566
C6D N2D 1.696(15) 2_566
C7D C8D 1.3900 .
C8D C11D 1.043(17) 2_566
C8D C9D 1.3900 .
C8D C13D 1.552(13) .
C9D C10D 1.3900 .
C9D C11D 1.915(16) 2_566
C10D C14D 1.471(13) .
C11D C13D 0.68(2) 2_566
C11D C8D 1.043(19) 2_566
C11D C9D 1.92(3) 2_566
C12D C14D 0.96(3) 2_566
C13D C11D 0.68(2) 2_566
C14D C12D 0.96(3) 2_566
N1E C1E 1.3900 .
N1E C5E 1.3900 .
C1E C2E 1.3900 .
C1E C11E 1.529(12) .
C2E C3E 1.3900 .
C3E C4E 1.3900 .
C3E C12E 1.507(13) .
C4E C5E 1.3900 .
C5E C6E 1.383(8) .
N2E C6E 1.3900 .
N2E C10E 1.3900 .
C6E C7E 1.3900 .
C7E C8E 1.3900 .
C8E C9E 1.3900 .
C8E C13E 1.559(13) .
C9E C10E 1.3900 .
C10E C14E 1.469(12) .

loop_
_geom_hbond_atom_site_label_D
_geom_hbond_atom_site_label_H
_geom_hbond_atom_site_label_A
_geom_hbond_distance_DH
_geom_hbond_distance_HA
_geom_hbond_distance_DA
_geom_hbond_angle_DHA
_geom_hbond_site_symmetry_A
C14 H14B O24 0.98 2.39 3.362(10) 170.2 2_565
C23 H23A O6 0.95 2.59 3.410(9) 144.1 2_565
C24 H24A O7 0.95 2.26 3.162(9) 158.6 2_565
C2A H2AA O20 0.95 2.55 3.368(7) 144.4 .
C9A H9AA O9 0.95 2.63 3.557(7) 164.7 1_755
C4B H4BA O22 0.95 2.60 3.064(8) 110.5 .
C11B H11D O2W 0.98 2.65 3.44(2) 138.0 1_656
C14B H14H O11 0.98 2.55 3.439(13) 150.8 1_556
C4C H4CA O15 0.95 2.60 3.516(9) 161.9 1_655
C7C H7CA O15 0.95 2.52 3.444(8) 164.0 1_655
C11C H11H O2 0.98 2.58 3.49(2) 154.1 1_655
C14C H14L O8 0.98 2.63 3.590(17) 168.0 2_575

loop_
_geom_torsion_atom_site_label_1
_geom_torsion_atom_site_label_2
_geom_torsion_atom_site_label_3
_geom_torsion_atom_site_label_4
_geom_torsion
_geom_torsion_site_symmetry_1
_geom_torsion_site_symmetry_4
U1 O3 C1 O4 7.5(10) . .
U1 O3 C1 C2 -176.0(8) . .
U1 O4 C1 O3 -7.3(10) . .
U1 O4 C1 C2 176.2(8) . .
O3 C1 C2 C3 -178.2(10) . .
O4 C1 C2 C3 -1.8(17) . .
O3 C1 C2 S1 5.5(14) . .
O4 C1 C2 S1 -178.1(8) . .
C5 S1 C2 C3 1.6(8) . .
C5 S1 C2 C1 178.5(8) . .
C1 C2 C3 C4 -179.9(9) . .
S1 C2 C3 C4 -3.3(11) . .
C2 C3 C4 C5 3.9(12) . .
C3 C4 C5 C6 174.3(8) . .
C3 C4 C5 S1 -2.7(11) . .
C2 S1 C5 C4 0.7(7) . .
C2 S1 C5 C6 -176.6(7) . .
U3 O10 C6 O9 1.9(8) 2_476 .
U3 O10 C6 C5 -179.4(6) 2_476 .
U3 O9 C6 O10 -1.9(8) 2_476 .
U3 O9 C6 C5 179.5(7) 2_476 .
C4 C5 C6 O10 3.4(13) . .
S1 C5 C6 O10 -179.8(6) . .
C4 C5 C6 O9 -178.0(9) . .
S1 C5 C6 O9 -1.2(11) . .
U1 O6 C7 O5 -0.1(9) . .
U1 O6 C7 C8 -178.5(8) . .
U1 O5 C7 O6 0.1(9) . .
U1 O5 C7 C8 178.6(6) . .
O6 C7 C8 C9 1.7(15) . .
O5 C7 C8 C9 -176.7(9) . .
O6 C7 C8 S2 -178.9(7) . .
O5 C7 C8 S2 2.6(11) . .
C11 S2 C8 C9 1.5(6) . .
C11 S2 C8 C7 -178.0(7) . .
C7 C8 C9 C10 177.5(8) . .
S2 C8 C9 C10 -1.9(9) . .
C8 C9 C10 C11 1.4(10) . .
C9 C10 C11 C12 178.9(8) . .
C9 C10 C11 S2 -0.3(9) . .
C8 S2 C11 C10 -0.7(6) . .
C8 S2 C11 C12 -180.0(6) . .
U2 O13 C12 O14 3.8(8) . .
U2 O13 C12 C11 -177.0(7) . .
U2 O14 C12 O13 -4.1(9) . .
U2 O14 C12 C11 176.6(6) . .
C10 C11 C12 O13 1.9(14) . .
S2 C11 C12 O13 -179.0(6) . .
C10 C11 C12 O14 -178.9(8) . .
S2 C11 C12 O14 0.3(10) . .
U1 O7 C13 O8 1.6(9) . .
U1 O7 C13 C14 177.9(8) . .
U1 O8 C13 O7 -1.6(9) . .
U1 O8 C13 C14 -178.1(8) . .
U2 O16 C15 O15 1.7(10) . .
U2 O16 C15 C16 -178.4(7) . .
U2 O15 C15 O16 -1.7(10) . .
U2 O15 C15 C16 178.5(8) . .
O16 C15 C16 C17 -170.6(9) . .
O15 C15 C16 C17 9.3(15) . .
O16 C15 C16 S3 9.3(12) . .
O15 C15 C16 S3 -170.9(7) . .
C19 S3 C16 C17 -0.7(8) . .
C19 S3 C16 C15 179.5(7) . .
C15 C16 C17 C18 -179.7(9) . .
S3 C16 C17 C18 0.5(11) . .
C16 C17 C18 C19 0.1(13) . .
C17 C18 C19 C20 179.2(8) . .
C17 C18 C19 S3 -0.6(11) . .
C16 S3 C19 C18 0.7(7) . .
C16 S3 C19 C20 -179.1(6) . .
U3 O20 C20 O19 2.6(7) . .
U3 O20 C20 C19 -176.1(6) . .
U3 O19 C20 O20 -2.7(8) . .
U3 O19 C20 C19 176.1(6) . .
C18 C19 C20 O20 179.5(8) . .
S3 C19 C20 O20 -0.7(10) . .
C18 C19 C20 O19 0.7(12) . .
S3 C19 C20 O19 -179.5(6) . .
U2 O17 C21 O18 1.1(8) . .
U2 O17 C21 C22 -174.7(6) . .
U2 O18 C21 O17 -1.0(8) . .
U2 O18 C21 C22 174.5(7) . .
O17 C21 C22 C23 -178.6(8) . .
O18 C21 C22 C23 5.9(14) . .
O17 C21 C22 S4 1.0(10) . .
O18 C21 C22 S4 -174.6(6) . .
C25 S4 C22 C23 0.3(6) . .
C25 S4 C22 C21 -179.3(6) . .
C21 C22 C23 C24 179.8(8) . .
S4 C22 C23 C24 0.3(9) . .
C22 C23 C24 C25 -0.9(10) . .
C23 C24 C25 C26 179.3(7) . .
C23 C24 C25 S4 1.1(9) . .
C22 S4 C25 C24 -0.8(6) . .
C22 S4 C25 C26 -179.1(7) . .
U3 O24 C26 O23 -9.5(9) 2_666 .
U3 O24 C26 C25 170.8(6) 2_666 .
U3 O23 C26 O24 9.3(9) 2_666 .
U3 O23 C26 C25 -171.0(7) 2_666 .
C24 C25 C26 O24 0.2(12) . .
S4 C25 C26 O24 178.2(6) . .
C24 C25 C26 O23 -179.6(8) . .
S4 C25 C26 O23 -1.5(11) . .
C5A N1A C1A C2A 0.0 . .
C5A N1A C1A C11A 175.4(9) . .
N1A C1A C2A C3A 0.0 . .
C11A C1A C2A C3A -175.2(10) . .
C1A C2A C3A C4A 0.0 . .
C1A C2A C3A C12A 178.4(8) . .
C2A C3A C4A C5A 0.0 . .
C12A C3A C4A C5A -178.4(8) . .
C3A C4A C5A C6A 178.4(5) . .
C3A C4A C5A N1A 0.0 . .
C1A N1A C5A C6A -178.4(5) . .
C1A N1A C5A C4A 0.0 . .
C4A C5A C6A N2A 179.3(3) . .
N1A C5A C6A N2A -2.2(6) . .
C4A C5A C6A C7A -4.0(5) . .
N1A C5A C6A C7A 174.4(3) . .
C10A N2A C6A C5A 176.7(5) . .
C10A N2A C6A C7A 0.0 . .
C5A C6A C7A C8A -176.6(5) . .
N2A C6A C7A C8A 0.0 . .
C6A C7A C8A C9A 0.0 . .
C6A C7A C8A C13A -179.8(8) . .
C7A C8A C9A C10A 0.0 . .
C13A C8A C9A C10A 179.8(8) . .
C8A C9A C10A N2A 0.0 . .
C8A C9A C10A C14A -175.7(8) . .
C6A N2A C10A C9A 0.0 . .
C6A N2A C10A C14A 176.0(8) . .
C5B N1B C1B C2B 0.0 . .
C5B N1B C1B C11B -179.0(7) . .
N1B C1B C2B C3B 0.0 . .
C11B C1B C2B C3B 179.0(8) . .
C1B C2B C3B C4B 0.0 . .
C1B C2B C3B C12B -177.8(8) . .
C2B C3B C4B C5B 0.0 . .
C12B C3B C4B C5B 177.8(8) . .
C3B C4B C5B C6B -176.5(6) . .
C3B C4B C5B N1B 0.0 . .
C1B N1B C5B C6B 176.9(5) . .
C1B N1B C5B C4B 0.0 . .
C4B C5B C6B N2B 179.9(3) . .
N1B C5B C6B N2B 3.2(6) . .
C4B C5B C6B C7B -0.6(6) . .
N1B C5B C6B C7B -177.3(3) . .
C10B N2B C6B C5B 179.6(5) . .
C10B N2B C6B C7B 0.0 . .
C5B C6B C7B C8B -179.5(6) . .
N2B C6B C7B C8B 0.0 . .
C6B C7B C8B C9B 0.0 . .
C6B C7B C8B C13B -177.4(7) . .
C7B C8B C9B C10B 0.0 . .
C13B C8B C9B C10B 177.3(7) . .
C8B C9B C10B N2B 0.0 . .
C8B C9B C10B C14B -179.3(8) . .
C6B N2B C10B C9B 0.0 . .
C6B N2B C10B C14B 179.3(8) . .
C5C N1C C1C C2C 0.0 . .
C5C N1C C1C C11C 176.0(11) . .
N1C C1C C2C C3C 0.0 . .
C11C C1C C2C C3C -174.9(14) . .
C1C C2C C3C C4C 0.0 . .
C1C C2C C3C C12C 172.9(14) . .
C2C C3C C4C C5C 0.0 . .
C12C C3C C4C C5C -173.7(13) . .
C3C C4C C5C C6C -172.6(8) . .
C3C C4C C5C N1C 0.0 . .
C1C N1C C5C C6C 172.3(8) . .
C1C N1C C5C C4C 0.0 . .
C4C C5C C6C N2C 179.0(4) . .
N1C C5C C6C N2C 6.5(10) . .
C4C C5C C6C C7C -5.4(7) . .
N1C C5C C6C C7C -177.8(4) . .
C10C N2C C6C C5C 175.7(8) . .
C10C N2C C6C C7C 0.0 . .
C5C C6C C7C C8C -175.6(8) . .
N2C C6C C7C C8C 0.0 . .
C6C C7C C8C C9C 0.0 . .
C6C C7C C8C C13C -176.4(12) . .
C7C C8C C9C C10C 0.0 . .
C13C C8C C9C C10C 175.9(14) . .
C8C C9C C10C N2C 0.0 . .
C8C C9C C10C C14C -174.9(11) . .
C6C N2C C10C C9C 0.0 . .
C6C N2C C10C C14C 175.6(10) . .
C7D N1D C1D C9D -161(4) 2_566 2_566
C6D N1D C1D C9D -25(4) 2_566 2_566
C5D N1D C1D C9D 6(3) . 2_566
C8D N1D C1D C9D -161(5) 2_566 2_566
N2D N1D C1D C9D 5(3) 2_566 2_566
C10D N1D C1D C9D 7(2) 2_566 2_566
C7D N1D C1D C8D 0.1(10) 2_566 2_566
C6D N1D C1D C8D 136(5) 2_566 2_566
C5D N1D C1D C8D 167.5(19) . 2_566
N2D N1D C1D C8D 166(2) 2_566 2_566
C9D N1D C1D C8D 161(5) 2_566 2_566
C10D N1D C1D C8D 168(3) 2_566 2_566
C7D N1D C1D C2D -167.4(13) 2_566 .
C6D N1D C1D C2D -31(4) 2_566 .
C5D N1D C1D C2D 0.0 . .
C8D N1D C1D C2D -167.5(19) 2_566 .
N2D N1D C1D C2D -1.1(6) 2_566 .
C9D N1D C1D C2D -6(3) 2_566 .
C10D N1D C1D C2D 0.3(9) 2_566 .
C7D N1D C1D C11D 10.5(18) 2_566 .
C6D N1D C1D C11D 147(4) 2_566 .
C5D N1D C1D C11D 177.9(13) . .
C8D N1D C1D C11D 10(2) 2_566 .
N2D N1D C1D C11D 176.9(12) 2_566 .
C9D N1D C1D C11D 172(3) 2_566 .
C10D N1D C1D C11D 178.3(15) 2_566 .
C7D N1D C1D C10D -168(2) 2_566 2_566
C6D N1D C1D C10D -31(4) 2_566 2_566
C5D N1D C1D C10D -0.3(9) . 2_566
C8D N1D C1D C10D -168(3) 2_566 2_566
N2D N1D C1D C10D -1.4(8) 2_566 2_566
C9D N1D C1D C10D -7(2) 2_566 2_566
C6D N1D C1D C7D 136(5) 2_566 2_566
C5D N1D C1D C7D 167.4(13) . 2_566
C8D N1D C1D C7D -0.1(10) 2_566 2_566
N2D N1D C1D C7D 166.4(17) 2_566 2_566
C9D N1D C1D C7D 161(4) 2_566 2_566
C10D N1D C1D C7D 168(2) 2_566 2_566
C8D C1D C2D C9D -3(11) 2_566 2_566
N1D C1D C2D C9D 141(15) . 2_566
C11D C1D C2D C9D -36(15) . 2_566
C10D C1D C2D C9D 142(16) 2_566 2_566
C7D C1D C2D C9D 129(16) 2_566 2_566
C9D C1D C2D C10D -142(16) 2_566 2_566
C8D C1D C2D C10D -145(6) 2_566 2_566
N1D C1D C2D C10D -0.4(13) . 2_566
C11D C1D C2D C10D -178.2(18) . 2_566
C7D C1D C2D C10D -13.1(11) 2_566 2_566
C9D C1D C2D C3D -141(15) 2_566 .
C8D C1D C2D C3D -145(5) 2_566 .
N1D C1D C2D C3D 0.0 . .
C11D C1D C2D C3D -177.8(14) . .
C10D C1D C2D C3D 0.4(13) 2_566 .
C7D C1D C2D C3D -12.7(13) 2_566 .
C9D C1D C2D C14D -138(15) 2_566 2_566
C8D C1D C2D C14D -141(5) 2_566 2_566
N1D C1D C2D C14D 3.7(15) . 2_566
C11D C1D C2D C14D -174(2) . 2_566
C10D C1D C2D C14D 4.1(17) 2_566 2_566
C7D C1D C2D C14D -9(2) 2_566 2_566
C9D C2D C3D C14D 160(6) 2_566 2_566
C10D C2D C3D C14D 167(6) 2_566 2_566
C1D C2D C3D C14D 166(5) . 2_566
C9D C2D C3D C10D -6.3(12) 2_566 2_566
C1D C2D C3D C10D -1(2) . 2_566
C14D C2D C3D C10D -167(6) 2_566 2_566
C9D C2D C3D C4D -6(3) 2_566 .
C10D C2D C3D C4D 1(2) 2_566 .
C1D C2D C3D C4D 0.0 . .
C14D C2D C3D C4D -166(5) 2_566 .
C9D C2D C3D C12D 162(3) 2_566 .
C10D C2D C3D C12D 168(3) 2_566 .
C1D C2D C3D C12D 167.7(14) . .
C14D C2D C3D C12D 2(5) 2_566 .
C10D C2D C3D C9D 6.3(12) 2_566 2_566
C1D C2D C3D C9D 6(3) . 2_566
C14D C2D C3D C9D -160(6) 2_566 2_566
C14D C3D C4D N2D -170(4) 2_566 2_566
C10D C3D C4D N2D 2.4(17) 2_566 2_566
C2D C3D C4D N2D 1.7(10) . 2_566
C12D C3D C4D N2D -165.8(19) . 2_566
C9D C3D C4D N2D -0.1(12) 2_566 2_566
C14D C3D C4D C10D -172(4) 2_566 2_566
C2D C3D C4D C10D -1(2) . 2_566
C12D C3D C4D C10D -168(3) . 2_566
C9D C3D C4D C10D -2.5(13) 2_566 2_566
C14D C3D C4D C5D -171(3) 2_566 .
C10D C3D C4D C5D 1(2) 2_566 .
C2D C3D C4D C5D 0.0 . .
C12D C3D C4D C5D -167.5(14) . .
C9D C3D C4D C5D -1.8(8) 2_566 .
C10D C3D C4D C14D 172(4) 2_566 2_566
C2D C3D C4D C14D 171(3) . 2_566
C12D C3D C4D C14D 4(3) . 2_566
C9D C3D C4D C14D 170(4) 2_566 2_566
C10D C4D C5D N2D 17(10) 2_566 2_566
C3D C4D C5D N2D 17(10) . 2_566
C14D C4D C5D N2D 11(10) 2_566 2_566
N2D C4D C5D C6D 11(7) 2_566 2_566
C10D C4D C5D C6D 29(3) 2_566 2_566
C3D C4D C5D C6D 28(4) . 2_566
C14D C4D C5D C6D 23(4) 2_566 2_566
N2D C4D C5D C6D 163(11) 2_566 .
C10D C4D C5D C6D -179.5(16) 2_566 .
C3D C4D C5D C6D -179.9(12) . .
C14D C4D C5D C6D 175(3) 2_566 .
N2D C4D C5D N1D -17(10) 2_566 .
C10D C4D C5D N1D 0.4(12) 2_566 .
C3D C4D C5D N1D 0.0 . .
C14D C4D C5D N1D -5(2) 2_566 .
N2D C4D C5D C10D -17(10) 2_566 2_566
C3D C4D C5D C10D -0.4(12) . 2_566
C14D C4D C5D C10D -6(2) 2_566 2_566
C7D N1D C5D N2D 157(4) 2_566 2_566
C6D N1D C5D N2D 166(4) 2_566 2_566
C1D N1D C5D N2D -4(3) . 2_566
C8D N1D C5D N2D 9(3) 2_566 2_566
C9D N1D C5D N2D -2(2) 2_566 2_566
C10D N1D C5D N2D -4(2) 2_566 2_566
C7D N1D C5D C6D -8.9(11) 2_566 2_566
C1D N1D C5D C6D -169.9(15) . 2_566
C8D N1D C5D C6D -157(3) 2_566 2_566
N2D N1D C5D C6D -166(4) 2_566 2_566
C9D N1D C5D C6D -168(2) 2_566 2_566
C10D N1D C5D C6D -170(2) 2_566 2_566
C7D N1D C5D C6D -19(2) 2_566 .
C6D N1D C5D C6D -10.2(14) 2_566 .
C1D N1D C5D C6D 179.9(11) . .
C8D N1D C5D C6D -166.8(19) 2_566 .
N2D N1D C5D C6D -176(3) 2_566 .
C9D N1D C5D C6D -178.2(11) 2_566 .
C10D N1D C5D C6D 179.6(13) 2_566 .
C7D N1D C5D C4D 161.0(19) 2_566 .
C6D N1D C5D C4D 169.9(15) 2_566 .
C1D N1D C5D C4D 0.0 . .
C8D N1D C5D C4D 13(2) 2_566 .
N2D N1D C5D C4D 4(3) 2_566 .
C9D N1D C5D C4D 1.9(9) 2_566 .
C10D N1D C5D C4D -0.3(9) 2_566 .
C7D N1D C5D C10D 161(3) 2_566 2_566
C6D N1D C5D C10D 170(2) 2_566 2_566
C1D N1D C5D C10D 0.3(9) . 2_566
C8D N1D C5D C10D 13.6(15) 2_566 2_566
N2D N1D C5D C10D 4(2) 2_566 2_566
C9D N1D C5D C10D 2.2(4) 2_566 2_566
N2D C5D C6D N2D -169(4) 2_566 .
C6D C5D C6D N2D -2.9(12) 2_566 .
C4D C5D C6D N2D -175.1(5) . .
N1D C5D C6D N2D 4.9(12) . .
C10D C5D C6D N2D -177(6) 2_566 .
N2D C5D C6D C7D 9(4) 2_566 .
C6D C5D C6D C7D 175.4(14) 2_566 .
C4D C5D C6D C7D 3.2(9) . .
N1D C5D C6D C7D -176.7(6) . .
C10D C5D C6D C7D 1(7) 2_566 .
N2D C5D C6D C6D -166(5) 2_566 2_566
C4D C5D C6D C6D -172.2(14) . 2_566
N1D C5D C6D C6D 7.9(11) . 2_566
C10D C5D C6D C6D -174(7) 2_566 2_566
C6D C5D C6D N2D 166(5) 2_566 2_566
C4D C5D C6D N2D -6(4) . 2_566
N1D C5D C6D N2D 174(5) . 2_566
C10D C5D C6D N2D -8(4) 2_566 2_566
C10D N2D C6D C5D 178.4(9) . .
C6D N2D C6D C5D 2.1(9) 2_566 .
C10D N2D C6D C7D 0.0 . .
C6D N2D C6D C7D -176.3(11) 2_566 .
C10D N2D C6D C6D 176.3(11) . 2_566
C10D N2D C6D N2D 176.3(9) . 2_566
C6D N2D C6D N2D 0.0(3) 2_566 2_566
C5D C6D C7D C8D -178.3(9) . .
N2D C6D C7D C8D 0.0 . .
C6D C6D C7D C8D -166(4) 2_566 .
N2D C6D C7D C8D -176.8(8) 2_566 .
C6D C7D C8D C11D 168(2) . 2_566
C6D C7D C8D C9D 0.0 . .
C6D C7D C8D C13D 178.4(13) . .
C11D C8D C9D C10D -171.8(15) 2_566 .
C7D C8D C9D C10D 0.0 . .
C13D C8D C9D C10D -178.3(14) . .
C7D C8D C9D C11D 171.8(15) . 2_566
C13D C8D C9D C11D -6.5(18) . 2_566
C8D C9D C10D N2D 0.0 . .
C11D C9D C10D N2D -9.2(17) 2_566 .
C8D C9D C10D C14D -170.1(16) . .
C11D C9D C10D C14D -179(2) 2_566 .
C6D N2D C10D C9D 0.0 . .
C6D N2D C10D C14D 170.7(15) . .
C9D C1D C11D C13D 146(8) 2_566 2_566
C8D C1D C11D C13D -10(8) 2_566 2_566
C2D C1D C11D C13D 151(8) . 2_566
N1D C1D C11D C13D -27(8) . 2_566
C10D C1D C11D C13D 145(8) 2_566 2_566
C7D C1D C11D C13D -21(8) 2_566 2_566
C9D C1D C11D C8D 156(5) 2_566 2_566
C2D C1D C11D C8D 162(3) . 2_566
N1D C1D C11D C8D -16(3) . 2_566
C10D C1D C11D C8D 155(8) 2_566 2_566
C7D C1D C11D C8D -11(2) 2_566 2_566
C8D C1D C11D C9D -156(5) 2_566 2_566
C2D C1D C11D C9D 5(3) . 2_566
N1D C1D C11D C9D -172(3) . 2_566
C10D C1D C11D C9D -1(5) 2_566 2_566
C7D C1D C11D C9D -167(3) 2_566 2_566
C10D C3D C12D C14D -101(13) 2_566 2_566
C2D C3D C12D C14D -177(8) . 2_566
C4D C3D C12D C14D -10(8) . 2_566
C9D C3D C12D C14D -169(8) 2_566 2_566
C7D C8D C13D C11D -160(4) . 2_566
C9D C8D C13D C11D 18(5) . 2_566
C9D C10D C14D C12D 11(9) . 2_566
N2D C10D C14D C12D -159(7) . 2_566
C5E N1E C1E C2E 0.0 . .
C5E N1E C1E C11E -173.1(15) . .
N1E C1E C2E C3E 0.0 . .
C11E C1E C2E C3E 172.7(16) . .
C1E C2E C3E C4E 0.0 . .
C1E C2E C3E C12E 171.9(16) . .
C2E C3E C4E C5E 0.0 . .
C12E C3E C4E C5E -172.2(16) . .
C3E C4E C5E N1E 0.0 . .
C3E C4E C5E C6E -178.6(8) . .
C1E N1E C5E C4E 0.0 . .
C1E N1E C5E C6E 178.4(9) . .
C10E N2E C6E C7E 0.0 . .
C10E N2E C6E C5E 178.4(8) . .
C4E C5E C6E N2E 177.4(5) . .
N1E C5E C6E N2E -1.0(11) . .
C4E C5E C6E C7E -4.1(7) . .
N1E C5E C6E C7E 177.4(6) . .
N2E C6E C7E C8E 0.0 . .
C5E C6E C7E C8E -178.5(7) . .
C6E C7E C8E C9E 0.0 . .
C6E C7E C8E C13E -178.1(14) . .
C7E C8E C9E C10E 0.0 . .
C13E C8E C9E C10E 178.0(15) . .
C8E C9E C10E N2E 0.0 . .
C8E C9E C10E C14E 178.0(17) . .
C6E N2E C10E C9E 0.0 . .
C6E N2E C10E C14E -178.1(15) . .
